data_4110591
loop_
_publ_author_name
'Simon K. Brayshaw'
'Michael J. Ingleson'
'Jennifer C. Green'
'J. Scott McIndoe'
'Paul R. Raithby'
'Gabriele Kociok-K\"ohn'
'Andrew S. Weller'

_publ_contact_author_address
;Department of Chemistry
University of Bath
Bath, BA2 7AY
United Kingdom
;
_publ_contact_author_email a.s.weller@bath.ac.uk
_publ_contact_author_fax '44 1225 82 6231'
_publ_contact_author_name 'Andrew S.Weller'
_publ_contact_author_phone '44 1225 38 3394'
_publ_section_title
;
 High Hydride Count Rhodium Octahedra, [Rh6(PR3)6H12][BArF4]2: Synthesis,
 Structures, and Reversible Hydrogen Uptake under Mild Conditions
;
_journal_name_full 'Journal of the American Chemical Society'
_journal_page_first 6247
_journal_page_last 6263
_journal_paper_doi 10.1021/ja0604663
_journal_volume 128
_journal_year 2006
_chemical_formula_moiety '[(C108 H201 P6 Rh6)+2(B11 C12 H34)-(C H2 Cl2)]'
_chemical_formula_sum 'C133 H271 B22 Cl2 P6 Rh6'
_chemical_formula_weight 2982.50
_chemical_name_common 'Compound 2b[CB11Me11H]2'
_chemical_name_systematic
;
 ?
;
_space_group_IT_number 29
_symmetry_cell_setting orthorhombic
_symmetry_space_group_name_Hall 'P 2c -2ac'
_symmetry_space_group_name_H-M 'P c a 21'
_atom_sites_solution_hydrogens geom
_atom_sites_solution_primary direct
_atom_sites_solution_secondary difmap
_audit_creation_method SHELXL-97
_cell_angle_alpha 90.00
_cell_angle_beta 90.00
_cell_angle_gamma 90.00
_cell_formula_units_Z 4
_cell_length_a 17.6720(2)
_cell_length_b 28.0280(3)
_cell_length_c 31.0780(5)
_cell_measurement_reflns_used 78163
_cell_measurement_temperature 150(2)
_cell_measurement_theta_max 27.1
_cell_measurement_theta_min 2.91
_cell_volume 15393.3(3)
_computing_cell_refinement 'HKL Scalepack (Otwinowski & Minor 1997)'
_computing_data_collection 'Collect, Nonius program suite version 1.9 (1997)'
_computing_data_reduction 'Denzo and Scalepack (Otwinowski & Minor, 1997)'
_computing_molecular_graphics 'ORTEP3 for Windows - L. J. Farrugia, J. Appl. Crystallogr. 1997, 30, 565'
_computing_publication_material 'SHELX97-2, G. M. Sheldrick'
_computing_structure_refinement
;
 SHELX97-2 Program for Crystal Structure Analysis. G. M. Sheldrick,
 Institut f. Anorg. Chemie der Universit\"at, Tammanstrasse 4, 
 D-3400 G\"ottingen, Germany, 1998.
;
_computing_structure_solution
; 
 SIR97- Altomare A., Burla M.C., Camalli M., Cascarano G.L., Giacovazzo C. , 
 Guagliardi A., Moliterni A.G.G., Polidori G.,Spagna R. 
 (1999) J. Appl. Cryst. 32, 115-119.
;
_diffrn_ambient_temperature 150(2)
_diffrn_measured_fraction_theta_full 0.923
_diffrn_measured_fraction_theta_max 0.923
_diffrn_measurement_device_type 'Nonius Kappa CCD'
_diffrn_measurement_method '244 1.5 degree images with \f and \w scans'
_diffrn_radiation_monochromator graphite
_diffrn_radiation_source 'fine-focus sealed tube'
_diffrn_radiation_type MoK\a
_diffrn_radiation_wavelength 0.71073
_diffrn_reflns_av_R_equivalents 0.0614
_diffrn_reflns_av_sigmaI/netI 0.1022
_diffrn_reflns_limit_h_max 22
_diffrn_reflns_limit_h_min -22
_diffrn_reflns_limit_k_max 35
_diffrn_reflns_limit_k_min -35
_diffrn_reflns_limit_l_max 39
_diffrn_reflns_limit_l_min -39
_diffrn_reflns_number 64581
_diffrn_reflns_theta_full 27.10
_diffrn_reflns_theta_max 27.10
_diffrn_reflns_theta_min 3.55
_diffrn_standards_decay_% 0
_diffrn_standards_number 0
_exptl_absorpt_coefficient_mu 0.769
_exptl_absorpt_correction_type none
_exptl_crystal_colour 'dark purple'
_exptl_crystal_density_diffrn 1.287
_exptl_crystal_description prism
_exptl_crystal_F_000 6292
_exptl_crystal_size_max 0.25
_exptl_crystal_size_mid 0.13
_exptl_crystal_size_min 0.08
_refine_diff_density_max 1.136
_refine_diff_density_min -1.106
_refine_diff_density_rms 0.114
_refine_ls_abs_structure_details 'Flack H D (1983), Acta Cryst. A39, 876-881'
_refine_ls_abs_structure_Flack 0.45(2)
_refine_ls_extinction_method none
_refine_ls_goodness_of_fit_ref 1.028
_refine_ls_hydrogen_treatment mixed
_refine_ls_matrix_type full
_refine_ls_number_parameters 1535
_refine_ls_number_reflns 27469
_refine_ls_number_restraints 1
_refine_ls_restrained_S_all 1.028
_refine_ls_R_factor_all 0.0940
_refine_ls_R_factor_gt 0.0561
_refine_ls_shift/su_max 0.001
_refine_ls_shift/su_mean 0.000
_refine_ls_structure_factor_coef Fsqd
_refine_ls_weighting_details 'calc w=1/[\s^2^(Fo^2^)+(0.0523P)^2^+11.5426P] where P=(Fo^2^+2Fc^2^)/3'
_refine_ls_weighting_scheme calc
_refine_ls_wR_factor_gt 0.1105
_refine_ls_wR_factor_ref 0.1216
_reflns_number_gt 19757
_reflns_number_total 27469
_reflns_threshold_expression >2sigma(I)
_cod_data_source_file ja0604663si20060201_035932_2.cif
_cod_data_source_block h03asw13
_cod_database_code 4110591

loop_
_symmetry_equiv_pos_as_xyz
'x, y, z'
'-x, -y, z+1/2'
'-x+1/2, y, z+1/2'
'x+1/2, -y, z'

loop_
_atom_site_label
_atom_site_type_symbol
_atom_site_fract_x
_atom_site_fract_y
_atom_site_fract_z
_atom_site_U_iso_or_equiv
_atom_site_adp_type
_atom_site_occupancy
_atom_site_symmetry_multiplicity
_atom_site_calc_flag
_atom_site_refinement_flags
Rh1 Rh 0.71170(3) 0.191004(18) 0.256482(19) 0.02532(15) Uani 1 1 d .
Rh2 Rh 0.71401(3) 0.319259(17) 0.314801(16) 0.01598(12) Uani 1 1 d .
Rh3 Rh 0.61948(3) 0.241131(18) 0.329706(19) 0.02214(13) Uani 1 1 d .
Rh4 Rh 0.78439(3) 0.233393(18) 0.325846(18) 0.02030(13) Uani 1 1 d .
Rh5 Rh 0.78923(3) 0.278077(17) 0.248086(19) 0.01904(12) Uani 1 1 d .
Rh6 Rh 0.63403(3) 0.280148(18) 0.247236(17) 0.01751(12) Uani 1 1 d .
H13 H 0.656(4) 0.177(2) 0.278(2) 0.032(19) Uiso 1 1 d .
H15 H 0.784(4) 0.229(3) 0.231(3) 0.04(2) Uiso 1 1 d .
H24 H 0.784(4) 0.288(3) 0.354(2) 0.04(2) Uiso 1 1 d .
H26 H 0.649(3) 0.346(2) 0.2854(19) 0.021(18) Uiso 1 1 d .
H56 H 0.709(4) 0.299(3) 0.216(2) 0.04(2) Uiso 1 1 d .
P1 P 0.71485(10) 0.11612(6) 0.23185(6) 0.0217(4) Uani 1 1 d .
P2 P 0.71489(10) 0.39257(6) 0.34406(6) 0.0155(4) Uani 1 1 d .
P3 P 0.51783(11) 0.23318(6) 0.37260(6) 0.0209(4) Uani 1 1 d .
P4 P 0.86303(10) 0.20058(6) 0.37548(6) 0.0193(4) Uani 1 1 d .
P5 P 0.88691(10) 0.30417(6) 0.20832(6) 0.0189(4) Uani 1 1 d .
P6 P 0.54530(10) 0.29004(6) 0.19552(6) 0.0181(4) Uani 1 1 d .
C13 C 0.6227(4) 0.0934(3) 0.2108(2) 0.0268(17) Uani 1 1 d .
H13A H 0.6093 0.1164 0.1874 0.032 Uiso 1 1 calc R
C14 C 0.5575(5) 0.0966(4) 0.2414(3) 0.060(3) Uani 1 1 d .
H14A H 0.5542 0.1296 0.2527 0.073 Uiso 1 1 calc R
H14B H 0.5668 0.0751 0.2661 0.073 Uiso 1 1 calc R
C15 C 0.4822(5) 0.0834(4) 0.2203(3) 0.067(3) Uani 1 1 d .
H15A H 0.4424 0.0829 0.2427 0.081 Uiso 1 1 calc R
H15B H 0.4687 0.1084 0.1992 0.081 Uiso 1 1 calc R
C16 C 0.4827(5) 0.0366(3) 0.1982(3) 0.046(2) Uani 1 1 d .
H16A H 0.4890 0.0106 0.2194 0.055 Uiso 1 1 calc R
H16B H 0.4341 0.0317 0.1829 0.055 Uiso 1 1 calc R
C17 C 0.5455(6) 0.0358(4) 0.1673(4) 0.081(4) Uani 1 1 d .
H17A H 0.5362 0.0602 0.1448 0.097 Uiso 1 1 calc R
H17B H 0.5472 0.0042 0.1530 0.097 Uiso 1 1 calc R
C18 C 0.6223(5) 0.0457(4) 0.1887(5) 0.100(5) Uani 1 1 d .
H18A H 0.6331 0.0203 0.2099 0.120 Uiso 1 1 calc R
H18B H 0.6626 0.0450 0.1665 0.120 Uiso 1 1 calc R
C19 C 0.7775(4) 0.1094(3) 0.1848(2) 0.0284(18) Uani 1 1 d .
H19 H 0.7731 0.0757 0.1744 0.034 Uiso 1 1 calc R
C20 C 0.7535(5) 0.1423(4) 0.1476(3) 0.050(3) Uani 1 1 d .
H20A H 0.6997 0.1365 0.1405 0.060 Uiso 1 1 calc R
H20B H 0.7586 0.1760 0.1567 0.060 Uiso 1 1 calc R
C21 C 0.8024(5) 0.1334(4) 0.1077(3) 0.052(3) Uani 1 1 d .
H21A H 0.7952 0.1002 0.0977 0.063 Uiso 1 1 calc R
H21B H 0.7863 0.1551 0.0843 0.063 Uiso 1 1 calc R
C22 C 0.8848(5) 0.1417(3) 0.1174(3) 0.049(2) Uani 1 1 d .
H22A H 0.8928 0.1757 0.1247 0.058 Uiso 1 1 calc R
H22B H 0.9153 0.1343 0.0916 0.058 Uiso 1 1 calc R
C23 C 0.9110(4) 0.1103(3) 0.1550(3) 0.035(2) Uani 1 1 d .
H23A H 0.9078 0.0763 0.1467 0.042 Uiso 1 1 calc R
H23B H 0.9645 0.1176 0.1619 0.042 Uiso 1 1 calc R
C24 C 0.8619(4) 0.1192(2) 0.1946(2) 0.0243(17) Uani 1 1 d .
H24A H 0.8680 0.1527 0.2041 0.029 Uiso 1 1 calc R
H24B H 0.8788 0.0982 0.2184 0.029 Uiso 1 1 calc R
C25 C 0.7524(4) 0.0728(2) 0.2714(2) 0.0251(17) Uani 1 1 d .
H25 H 0.8013 0.0871 0.2812 0.030 Uiso 1 1 calc R
C26 C 0.7738(5) 0.0234(2) 0.2554(3) 0.041(2) Uani 1 1 d .
H26A H 0.7279 0.0073 0.2444 0.049 Uiso 1 1 calc R
H26B H 0.8097 0.0267 0.2312 0.049 Uiso 1 1 calc R
C27 C 0.8091(5) -0.0076(3) 0.2893(3) 0.042(2) Uani 1 1 d .
H27A H 0.8181 -0.0398 0.2773 0.051 Uiso 1 1 calc R
H27B H 0.8585 0.0060 0.2978 0.051 Uiso 1 1 calc R
C28 C 0.7590(5) -0.0113(2) 0.3280(3) 0.0349(19) Uani 1 1 d .
H28A H 0.7843 -0.0309 0.3503 0.042 Uiso 1 1 calc R
H28B H 0.7112 -0.0274 0.3200 0.042 Uiso 1 1 calc R
C29 C 0.7417(5) 0.0375(3) 0.3460(3) 0.040(2) Uani 1 1 d .
H29A H 0.7893 0.0525 0.3560 0.048 Uiso 1 1 calc R
H29B H 0.7078 0.0341 0.3712 0.048 Uiso 1 1 calc R
C30 C 0.7043(4) 0.0693(3) 0.3126(3) 0.0340(19) Uani 1 1 d .
H30A H 0.6970 0.1016 0.3248 0.041 Uiso 1 1 calc R
H30B H 0.6538 0.0563 0.3053 0.041 Uiso 1 1 calc R
C31 C 0.7599(4) 0.4383(2) 0.3089(2) 0.0190(15) Uani 1 1 d .
H31 H 0.8147 0.4296 0.3083 0.023 Uiso 1 1 calc R
C32 C 0.7353(4) 0.4379(2) 0.2621(2) 0.0234(16) Uani 1 1 d .
H32A H 0.6802 0.4440 0.2605 0.028 Uiso 1 1 calc R
H32B H 0.7450 0.4059 0.2497 0.028 Uiso 1 1 calc R
C33 C 0.7774(4) 0.4757(2) 0.2354(2) 0.0279(18) Uani 1 1 d .
H33A H 0.8319 0.4675 0.2342 0.033 Uiso 1 1 calc R
H33B H 0.7576 0.4755 0.2056 0.033 Uiso 1 1 calc R
C34 C 0.7683(4) 0.5253(2) 0.2543(3) 0.0332(19) Uani 1 1 d .
H34A H 0.7144 0.5347 0.2539 0.040 Uiso 1 1 calc R
H34B H 0.7973 0.5487 0.2370 0.040 Uiso 1 1 calc R
C35 C 0.7976(4) 0.5249(3) 0.3007(3) 0.035(2) Uani 1 1 d .
H35A H 0.8524 0.5176 0.3004 0.042 Uiso 1 1 calc R
H35B H 0.7912 0.5572 0.3132 0.042 Uiso 1 1 calc R
C36 C 0.7572(4) 0.4888(2) 0.3293(2) 0.0212(15) Uani 1 1 d .
H36A H 0.7039 0.4987 0.3332 0.025 Uiso 1 1 calc R
H36B H 0.7817 0.4881 0.3579 0.025 Uiso 1 1 calc R
C37 C 0.6200(4) 0.4143(2) 0.3605(2) 0.0214(16) Uani 1 1 d .
H37 H 0.5916 0.3851 0.3696 0.026 Uiso 1 1 calc R
C38 C 0.5747(4) 0.4349(2) 0.3225(2) 0.0232(16) Uani 1 1 d .
H38A H 0.6017 0.4632 0.3113 0.028 Uiso 1 1 calc R
H38B H 0.5732 0.4108 0.2992 0.028 Uiso 1 1 calc R
C39 C 0.4943(4) 0.4491(3) 0.3337(3) 0.0353(19) Uani 1 1 d .
H39A H 0.4705 0.4644 0.3084 0.042 Uiso 1 1 calc R
H39B H 0.4647 0.4202 0.3408 0.042 Uiso 1 1 calc R
C40 C 0.4921(4) 0.4832(3) 0.3714(3) 0.035(2) Uani 1 1 d .
H40A H 0.4389 0.4900 0.3792 0.042 Uiso 1 1 calc R
H40B H 0.5166 0.5137 0.3633 0.042 Uiso 1 1 calc R
C41 C 0.5343(4) 0.4607(3) 0.4107(2) 0.0295(18) Uani 1 1 d .
H41A H 0.5343 0.4836 0.4350 0.035 Uiso 1 1 calc R
H41B H 0.5073 0.4316 0.4201 0.035 Uiso 1 1 calc R
C42 C 0.6157(4) 0.4481(2) 0.3989(2) 0.0205(16) Uani 1 1 d .
H42A H 0.6436 0.4777 0.3920 0.025 Uiso 1 1 calc R
H42B H 0.6406 0.4330 0.4240 0.025 Uiso 1 1 calc R
C43 C 0.7704(4) 0.3948(2) 0.3944(2) 0.0187(16) Uani 1 1 d .
H43 H 0.7604 0.4265 0.4079 0.022 Uiso 1 1 calc R
C44 C 0.7427(4) 0.3568(2) 0.4259(2) 0.0227(16) Uani 1 1 d .
H44A H 0.6873 0.3601 0.4299 0.027 Uiso 1 1 calc R
H44B H 0.7529 0.3247 0.4140 0.027 Uiso 1 1 calc R
C45 C 0.7821(4) 0.3619(3) 0.4691(2) 0.0269(18) Uani 1 1 d .
H45A H 0.7648 0.3360 0.4884 0.032 Uiso 1 1 calc R
H45B H 0.7673 0.3927 0.4823 0.032 Uiso 1 1 calc R
C46 C 0.8679(4) 0.3599(3) 0.4652(2) 0.0293(19) Uani 1 1 d .
H46A H 0.8836 0.3274 0.4563 0.035 Uiso 1 1 calc R
H46B H 0.8912 0.3667 0.4935 0.035 Uiso 1 1 calc R
C47 C 0.8962(4) 0.3966(3) 0.4317(2) 0.0279(18) Uani 1 1 d .
H47A H 0.8873 0.4292 0.4428 0.033 Uiso 1 1 calc R
H47B H 0.9514 0.3925 0.4276 0.033 Uiso 1 1 calc R
C48 C 0.8559(4) 0.3907(2) 0.3883(2) 0.0212(16) Uani 1 1 d .
H48A H 0.8734 0.4157 0.3681 0.025 Uiso 1 1 calc R
H48B H 0.8684 0.3592 0.3758 0.025 Uiso 1 1 calc R
C49 C 0.4343(4) 0.2653(2) 0.3518(2) 0.0216(16) Uani 1 1 d .
H49 H 0.4210 0.2484 0.3245 0.026 Uiso 1 1 calc R
C50 C 0.4460(4) 0.3170(2) 0.3386(2) 0.0262(17) Uani 1 1 d .
H50A H 0.4901 0.3193 0.3191 0.031 Uiso 1 1 calc R
H50B H 0.4566 0.3365 0.3645 0.031 Uiso 1 1 calc R
C51 C 0.3759(4) 0.3361(2) 0.3160(2) 0.0249(16) Uani 1 1 d .
H51A H 0.3847 0.3699 0.3081 0.030 Uiso 1 1 calc R
H51B H 0.3679 0.3179 0.2891 0.030 Uiso 1 1 calc R
C52 C 0.3051(5) 0.3329(3) 0.3433(3) 0.043(2) Uani 1 1 d .
H52A H 0.2608 0.3438 0.3264 0.052 Uiso 1 1 calc R
H52B H 0.3101 0.3538 0.3688 0.052 Uiso 1 1 calc R
C53 C 0.2934(4) 0.2804(3) 0.3578(3) 0.037(2) Uani 1 1 d .
H53A H 0.2494 0.2787 0.3775 0.045 Uiso 1 1 calc R
H53B H 0.2821 0.2605 0.3323 0.045 Uiso 1 1 calc R
C54 C 0.3625(4) 0.2607(3) 0.3804(2) 0.0332(19) Uani 1 1 d .
H54A H 0.3539 0.2267 0.3875 0.040 Uiso 1 1 calc R
H54B H 0.3705 0.2783 0.4077 0.040 Uiso 1 1 calc R
C55 C 0.4842(4) 0.1714(2) 0.3784(2) 0.0225(16) Uani 1 1 d .
H55 H 0.4453 0.1714 0.4018 0.027 Uiso 1 1 calc R
C56 C 0.4457(4) 0.1507(2) 0.3377(2) 0.0284(18) Uani 1 1 d .
H56A H 0.4030 0.1715 0.3290 0.034 Uiso 1 1 calc R
H56B H 0.4826 0.1499 0.3137 0.034 Uiso 1 1 calc R
C57 C 0.4170(5) 0.1008(2) 0.3466(2) 0.034(2) Uani 1 1 d .
H57A H 0.3771 0.1025 0.3690 0.041 Uiso 1 1 calc R
H57B H 0.3937 0.0879 0.3201 0.041 Uiso 1 1 calc R
C58 C 0.4780(5) 0.0675(2) 0.3614(3) 0.036(2) Uani 1 1 d .
H58A H 0.5151 0.0629 0.3380 0.043 Uiso 1 1 calc R
H58B H 0.4555 0.0360 0.3682 0.043 Uiso 1 1 calc R
C59 C 0.5182(5) 0.0866(3) 0.4008(3) 0.036(2) Uani 1 1 d .
C60 C 0.5478(4) 0.1370(2) 0.3927(3) 0.033(2) Uani 1 1 d .
H60A H 0.5873 0.1359 0.3702 0.040 Uiso 1 1 calc R
H60B H 0.5713 0.1494 0.4194 0.040 Uiso 1 1 calc R
C61 C 0.5381(4) 0.2511(2) 0.4286(2) 0.0246(17) Uani 1 1 d .
H61 H 0.5904 0.2393 0.4347 0.029 Uiso 1 1 calc R
C62 C 0.4869(5) 0.2285(3) 0.4641(2) 0.042(2) Uani 1 1 d .
H62A H 0.4882 0.1933 0.4613 0.050 Uiso 1 1 calc R
H62B H 0.4340 0.2390 0.4597 0.050 Uiso 1 1 calc R
C63 C 0.5131(5) 0.2427(3) 0.5105(2) 0.036(2) Uani 1 1 d .
H63A H 0.4767 0.2300 0.5319 0.044 Uiso 1 1 calc R
H63B H 0.5633 0.2285 0.5165 0.044 Uiso 1 1 calc R
C64 C 0.5176(4) 0.2951(3) 0.5146(2) 0.0301(18) Uani 1 1 d .
H64A H 0.5366 0.3032 0.5437 0.036 Uiso 1 1 calc R
H64B H 0.4662 0.3087 0.5117 0.036 Uiso 1 1 calc R
C65 C 0.5705(4) 0.3182(2) 0.4803(2) 0.0259(17) Uani 1 1 d .
H65A H 0.5707 0.3533 0.4839 0.031 Uiso 1 1 calc R
H65B H 0.6229 0.3065 0.4842 0.031 Uiso 1 1 calc R
C66 C 0.5416(4) 0.3051(2) 0.4345(2) 0.0262(17) Uani 1 1 d .
H66A H 0.4906 0.3189 0.4301 0.031 Uiso 1 1 calc R
H66B H 0.5760 0.3190 0.4127 0.031 Uiso 1 1 calc R
C67 C 0.9067(4) 0.1445(2) 0.3564(2) 0.0189(15) Uani 1 1 d .
H67 H 0.8630 0.1223 0.3522 0.023 Uiso 1 1 calc R
C68 C 0.9460(4) 0.1460(2) 0.3121(2) 0.0257(17) Uani 1 1 d .
H68A H 0.9108 0.1599 0.2907 0.031 Uiso 1 1 calc R
H68B H 0.9909 0.1670 0.3139 0.031 Uiso 1 1 calc R
C69 C 0.9707(4) 0.0968(2) 0.2969(2) 0.0272(17) Uani 1 1 d .
H69A H 0.9253 0.0774 0.2904 0.033 Uiso 1 1 calc R
H69B H 1.0004 0.1001 0.2701 0.033 Uiso 1 1 calc R
C70 C 1.0181(4) 0.0711(3) 0.3302(3) 0.038(2) Uani 1 1 d .
H70A H 1.0669 0.0880 0.3336 0.046 Uiso 1 1 calc R
H70B H 1.0290 0.0384 0.3200 0.046 Uiso 1 1 calc R
C71 C 0.9783(5) 0.0686(3) 0.3736(3) 0.036(2) Uani 1 1 d .
H71A H 1.0119 0.0529 0.3948 0.043 Uiso 1 1 calc R
H71B H 0.9318 0.0492 0.3709 0.043 Uiso 1 1 calc R
C72 C 0.9577(4) 0.1190(2) 0.3895(2) 0.0288(18) Uani 1 1 d .
H72A H 1.0045 0.1377 0.3940 0.035 Uiso 1 1 calc R
H72B H 0.9309 0.1167 0.4174 0.035 Uiso 1 1 calc R
C73 C 0.9382(4) 0.2441(2) 0.3932(2) 0.0196(15) Uani 1 1 d .
H73 H 0.9125 0.2757 0.3961 0.024 Uiso 1 1 calc R
C74 C 0.9982(4) 0.2503(3) 0.3590(2) 0.0273(18) Uani 1 1 d .
H74A H 1.0246 0.2195 0.3546 0.033 Uiso 1 1 calc R
H74B H 0.9738 0.2593 0.3315 0.033 Uiso 1 1 calc R
C75 C 1.0549(4) 0.2879(3) 0.3713(3) 0.0326(19) Uani 1 1 d .
H75A H 1.0289 0.3191 0.3734 0.039 Uiso 1 1 calc R
H75B H 1.0936 0.2903 0.3484 0.039 Uiso 1 1 calc R
C76 C 1.0938(4) 0.2772(3) 0.4139(2) 0.0323(19) Uani 1 1 d .
H76A H 1.1287 0.3036 0.4213 0.039 Uiso 1 1 calc R
H76B H 1.1237 0.2475 0.4114 0.039 Uiso 1 1 calc R
C77 C 1.0346(4) 0.2717(2) 0.4491(2) 0.0273(18) Uani 1 1 d .
H77A H 1.0090 0.3027 0.4538 0.033 Uiso 1 1 calc R
H77B H 1.0597 0.2624 0.4763 0.033 Uiso 1 1 calc R
C78 C 0.9750(4) 0.2336(3) 0.4370(2) 0.0285(18) Uani 1 1 d .
H78A H 0.9995 0.2019 0.4360 0.034 Uiso 1 1 calc R
H78B H 0.9353 0.2327 0.4595 0.034 Uiso 1 1 calc R
C79 C 0.8173(4) 0.1830(2) 0.4261(2) 0.0256(17) Uani 1 1 d .
H79 H 0.8588 0.1727 0.4459 0.031 Uiso 1 1 calc R
C80 C 0.7643(4) 0.1395(2) 0.4209(2) 0.0265(17) Uani 1 1 d .
H80A H 0.7221 0.1479 0.4013 0.032 Uiso 1 1 calc R
H80B H 0.7927 0.1127 0.4079 0.032 Uiso 1 1 calc R
C81 C 0.7326(5) 0.1242(3) 0.4645(3) 0.039(2) Uani 1 1 d .
H81A H 0.7746 0.1129 0.4829 0.047 Uiso 1 1 calc R
H81B H 0.6971 0.0973 0.4603 0.047 Uiso 1 1 calc R
C82 C 0.6915(4) 0.1651(3) 0.4871(2) 0.035(2) Uani 1 1 d .
H82A H 0.6745 0.1544 0.5159 0.042 Uiso 1 1 calc R
H82B H 0.6461 0.1741 0.4703 0.042 Uiso 1 1 calc R
C83 C 0.7438(5) 0.2088(3) 0.4919(2) 0.036(2) Uani 1 1 d .
H83A H 0.7150 0.2354 0.5048 0.044 Uiso 1 1 calc R
H83B H 0.7860 0.2007 0.5116 0.044 Uiso 1 1 calc R
C84 C 0.7758(4) 0.2244(3) 0.4489(2) 0.0271(18) Uani 1 1 d .
H84A H 0.8115 0.2512 0.4534 0.033 Uiso 1 1 calc R
H84B H 0.7341 0.2360 0.4303 0.033 Uiso 1 1 calc R
C85 C 0.8567(4) 0.3297(2) 0.1562(2) 0.0245(16) Uani 1 1 d .
H85 H 0.9038 0.3383 0.1401 0.029 Uiso 1 1 calc R
C86 C 0.8146(4) 0.2925(3) 0.1288(2) 0.0293(18) Uani 1 1 d .
H86A H 0.8464 0.2636 0.1258 0.035 Uiso 1 1 calc R
H86B H 0.7672 0.2832 0.1436 0.035 Uiso 1 1 calc R
C87 C 0.7957(4) 0.3117(3) 0.0844(2) 0.038(2) Uani 1 1 d .
H87A H 0.7656 0.2878 0.0684 0.046 Uiso 1 1 calc R
H87B H 0.8431 0.3176 0.0683 0.046 Uiso 1 1 calc R
C88 C 0.7501(6) 0.3589(3) 0.0880(3) 0.044(2) Uani 1 1 d .
H88A H 0.7422 0.3723 0.0588 0.053 Uiso 1 1 calc R
H88B H 0.6998 0.3522 0.1006 0.053 Uiso 1 1 calc R
C89 C 0.7908(5) 0.3950(3) 0.1154(2) 0.041(2) Uani 1 1 d .
H89A H 0.7586 0.4236 0.1189 0.049 Uiso 1 1 calc R
H89B H 0.8381 0.4049 0.1008 0.049 Uiso 1 1 calc R
C90 C 0.8099(4) 0.3746(3) 0.1597(2) 0.0251(17) Uani 1 1 d .
H90A H 0.8383 0.3988 0.1765 0.030 Uiso 1 1 calc R
H90B H 0.7625 0.3675 0.1754 0.030 Uiso 1 1 calc R
C91 C 0.9549(4) 0.2575(2) 0.1930(2) 0.0202(15) Uani 1 1 d .
H91 H 0.9237 0.2290 0.1854 0.024 Uiso 1 1 calc R
C92 C 1.0054(4) 0.2670(2) 0.1534(2) 0.0270(17) Uani 1 1 d .
H92A H 0.9729 0.2738 0.1282 0.032 Uiso 1 1 calc R
H92B H 1.0372 0.2954 0.1589 0.032 Uiso 1 1 calc R
C93 C 1.0556(4) 0.2252(3) 0.1433(2) 0.0329(19) Uani 1 1 d .
H93A H 1.0237 0.1982 0.1335 0.040 Uiso 1 1 calc R
H93B H 1.0897 0.2339 0.1194 0.040 Uiso 1 1 calc R
C94 C 1.1024(4) 0.2090(3) 0.1808(3) 0.044(2) Uani 1 1 d .
H94A H 1.1399 0.2340 0.1879 0.053 Uiso 1 1 calc R
H94B H 1.1303 0.1798 0.1727 0.053 Uiso 1 1 calc R
C95 C 1.0532(4) 0.1988(3) 0.2206(3) 0.037(2) Uani 1 1 d .
H95A H 1.0203 0.1709 0.2148 0.044 Uiso 1 1 calc R
H95B H 1.0862 0.1909 0.2453 0.044 Uiso 1 1 calc R
C96 C 1.0045(4) 0.2418(3) 0.2317(2) 0.0315(18) Uani 1 1 d .
H96A H 1.0375 0.2686 0.2404 0.038 Uiso 1 1 calc R
H96B H 0.9714 0.2338 0.2563 0.038 Uiso 1 1 calc R
C97 C 0.9363(4) 0.3550(2) 0.2349(2) 0.0232(17) Uani 1 1 d .
H97 H 0.8988 0.3817 0.2345 0.028 Uiso 1 1 calc R
C98 C 1.0055(4) 0.3743(3) 0.2094(3) 0.0336(19) Uani 1 1 d .
H98A H 1.0460 0.3499 0.2088 0.040 Uiso 1 1 calc R
H98B H 0.9904 0.3812 0.1793 0.040 Uiso 1 1 calc R
C99 C 1.0353(4) 0.4200(3) 0.2307(3) 0.0324(19) Uani 1 1 d .
H99A H 1.0806 0.4311 0.2149 0.039 Uiso 1 1 calc R
H99B H 0.9961 0.4451 0.2286 0.039 Uiso 1 1 calc R
C100 C 1.0554(4) 0.4125(3) 0.2770(3) 0.0331(19) Uani 1 1 d .
H10A H 1.0723 0.4432 0.2896 0.040 Uiso 1 1 calc R
H10B H 1.0978 0.3896 0.2791 0.040 Uiso 1 1 calc R
C101 C 0.9878(4) 0.3936(2) 0.3022(2) 0.0267(17) Uani 1 1 d .
H10C H 1.0034 0.3871 0.3322 0.032 Uiso 1 1 calc R
H10D H 0.9476 0.4182 0.3029 0.032 Uiso 1 1 calc R
C102 C 0.9570(4) 0.3486(2) 0.2824(2) 0.0201(16) Uani 1 1 d .
H10E H 0.9114 0.3385 0.2985 0.024 Uiso 1 1 calc R
H10F H 0.9953 0.3230 0.2850 0.024 Uiso 1 1 calc R
C103 C 0.4517(4) 0.2652(2) 0.2083(2) 0.0237(16) Uani 1 1 d .
H103 H 0.4335 0.2847 0.2332 0.028 Uiso 1 1 calc R
C104 C 0.3907(4) 0.2731(3) 0.1726(2) 0.0318(19) Uani 1 1 d .
H10G H 0.3906 0.3071 0.1641 0.038 Uiso 1 1 calc R
H10H H 0.4041 0.2539 0.1470 0.038 Uiso 1 1 calc R
C105 C 0.3122(4) 0.2593(3) 0.1876(3) 0.041(2) Uani 1 1 d .
H10I H 0.2763 0.2625 0.1633 0.049 Uiso 1 1 calc R
H10J H 0.2959 0.2812 0.2107 0.049 Uiso 1 1 calc R
C106 C 0.3105(4) 0.2084(3) 0.2041(3) 0.038(2) Uani 1 1 d .
H10K H 0.3201 0.1862 0.1799 0.045 Uiso 1 1 calc R
H10L H 0.2596 0.2014 0.2158 0.045 Uiso 1 1 calc R
C107 C 0.3696(4) 0.2005(3) 0.2390(2) 0.0263(17) Uani 1 1 d .
H10M H 0.3689 0.1665 0.2476 0.032 Uiso 1 1 calc R
H10N H 0.3560 0.2198 0.2645 0.032 Uiso 1 1 calc R
C108 C 0.4494(4) 0.2138(3) 0.2247(2) 0.0285(18) Uani 1 1 d .
H10O H 0.4659 0.1919 0.2015 0.034 Uiso 1 1 calc R
H10P H 0.4847 0.2102 0.2492 0.034 Uiso 1 1 calc R
C109 C 0.5758(4) 0.2680(2) 0.1412(2) 0.0219(16) Uani 1 1 d .
H109 H 0.6317 0.2733 0.1401 0.026 Uiso 1 1 calc R
C110 C 0.5444(4) 0.2937(2) 0.1023(2) 0.0261(17) Uani 1 1 d .
H11A H 0.5582 0.3278 0.1041 0.031 Uiso 1 1 calc R
H11B H 0.4885 0.2915 0.1029 0.031 Uiso 1 1 calc R
C111 C 0.5727(4) 0.2740(2) 0.0596(2) 0.0237(16) Uani 1 1 d .
H11C H 0.5454 0.2899 0.0357 0.028 Uiso 1 1 calc R
H11D H 0.6272 0.2812 0.0565 0.028 Uiso 1 1 calc R
C112 C 0.5610(4) 0.2206(2) 0.0564(2) 0.0263(17) Uani 1 1 d .
H11E H 0.5832 0.2088 0.0291 0.032 Uiso 1 1 calc R
H11F H 0.5062 0.2135 0.0560 0.032 Uiso 1 1 calc R
C113 C 0.5977(4) 0.1951(3) 0.0939(2) 0.0281(18) Uani 1 1 d .
H11G H 0.6530 0.2006 0.0933 0.034 Uiso 1 1 calc R
H11H H 0.5886 0.1604 0.0914 0.034 Uiso 1 1 calc R
C114 C 0.5651(4) 0.2135(2) 0.1369(2) 0.0214(16) Uani 1 1 d .
H11I H 0.5909 0.1972 0.1611 0.026 Uiso 1 1 calc R
H11J H 0.5105 0.2057 0.1384 0.026 Uiso 1 1 calc R
C115 C 0.5262(4) 0.3537(2) 0.1864(2) 0.0200(16) Uani 1 1 d .
H115 H 0.4972 0.3555 0.1588 0.024 Uiso 1 1 calc R
C116 C 0.4779(4) 0.3792(2) 0.2200(2) 0.0226(16) Uani 1 1 d .
H11K H 0.5037 0.3781 0.2483 0.027 Uiso 1 1 calc R
H11L H 0.4286 0.3627 0.2229 0.027 Uiso 1 1 calc R
C117 C 0.4648(4) 0.4312(2) 0.2068(3) 0.034(2) Uani 1 1 d .
H11M H 0.4317 0.4319 0.1812 0.040 Uiso 1 1 calc R
H11N H 0.4379 0.4479 0.2304 0.040 Uiso 1 1 calc R
C118 C 0.5371(4) 0.4582(2) 0.1968(3) 0.034(2) Uani 1 1 d .
H11O H 0.5241 0.4900 0.1850 0.040 Uiso 1 1 calc R
H11P H 0.5660 0.4631 0.2237 0.040 Uiso 1 1 calc R
C119 C 0.5853(4) 0.4322(2) 0.1652(2) 0.0297(18) Uani 1 1 d .
H11Q H 0.6344 0.4490 0.1623 0.036 Uiso 1 1 calc R
H11R H 0.5603 0.4325 0.1367 0.036 Uiso 1 1 calc R
C120 C 0.5996(4) 0.3806(2) 0.1788(2) 0.0264(17) Uani 1 1 d .
H12A H 0.6291 0.3642 0.1561 0.032 Uiso 1 1 calc R
H12B H 0.6301 0.3803 0.2055 0.032 Uiso 1 1 calc R
C1 C 0.2617(5) 0.4617(2) 0.0788(2) 0.0264(18) Uani 1 1 d .
H1 H 0.2738 0.4894 0.1038 0.032 Uiso 1 1 calc R
B2 B 0.1780(6) 0.4317(3) 0.0825(3) 0.028(2) Uani 1 1 d .
C2 C 0.1204(6) 0.4426(3) 0.1213(3) 0.056(3) Uani 1 1 d .
H2A H 0.0763 0.4599 0.1101 0.084 Uiso 1 1 calc R
H2B H 0.1459 0.4621 0.1431 0.084 Uiso 1 1 calc R
H2C H 0.1038 0.4125 0.1342 0.084 Uiso 1 1 calc R
B3 B 0.2668(6) 0.4032(3) 0.0933(3) 0.032(2) Uani 1 1 d .
C3 C 0.2830(6) 0.3908(3) 0.1441(3) 0.058(3) Uani 1 1 d .
H3A H 0.2739 0.3567 0.1492 0.088 Uiso 1 1 calc R
H3B H 0.2491 0.4097 0.1623 0.088 Uiso 1 1 calc R
H3C H 0.3357 0.3984 0.1511 0.088 Uiso 1 1 calc R
B4 B 0.3364(5) 0.4280(3) 0.0598(3) 0.028(2) Uani 1 1 d .
C4 C 0.4204(4) 0.4353(3) 0.0767(3) 0.049(2) Uani 1 1 d .
H4A H 0.4203 0.4579 0.1008 0.074 Uiso 1 1 calc R
H4B H 0.4519 0.4479 0.0534 0.074 Uiso 1 1 calc R
H4C H 0.4408 0.4046 0.0864 0.074 Uiso 1 1 calc R
B5 B 0.2905(5) 0.4716(3) 0.0271(3) 0.0211(18) Uani 1 1 d .
C5 C 0.3359(5) 0.5191(3) 0.0149(3) 0.040(2) Uani 1 1 d .
H5A H 0.3469 0.5373 0.0411 0.059 Uiso 1 1 calc R
H5B H 0.3050 0.5387 -0.0045 0.059 Uiso 1 1 calc R
H5C H 0.3834 0.5106 0.0006 0.059 Uiso 1 1 calc R
B6 B 0.1950(5) 0.4741(3) 0.0417(3) 0.024(2) Uani 1 1 d .
C6 C 0.1503(5) 0.5241(3) 0.0425(2) 0.037(2) Uani 1 1 d .
H6A H 0.1091 0.5224 0.0635 0.056 Uiso 1 1 calc R
H6B H 0.1293 0.5305 0.0139 0.056 Uiso 1 1 calc R
H6C H 0.1852 0.5498 0.0505 0.056 Uiso 1 1 calc R
B7 B 0.1977(5) 0.3739(3) 0.0623(3) 0.027(2) Uani 1 1 d .
C7 C 0.1534(5) 0.3283(3) 0.0817(3) 0.037(2) Uani 1 1 d .
H7A H 0.1567 0.3017 0.0613 0.056 Uiso 1 1 calc R
H7B H 0.1002 0.3366 0.0864 0.056 Uiso 1 1 calc R
H7C H 0.1765 0.3190 0.1091 0.056 Uiso 1 1 calc R
B8 B 0.2951(5) 0.3708(3) 0.0475(3) 0.029(2) Uani 1 1 d .
C8 C 0.3424(5) 0.3226(3) 0.0516(3) 0.046(2) Uani 1 1 d .
H8A H 0.3467 0.3138 0.0820 0.068 Uiso 1 1 calc R
H8B H 0.3930 0.3274 0.0395 0.068 Uiso 1 1 calc R
H8C H 0.3165 0.2971 0.0358 0.068 Uiso 1 1 calc R
B9 B 0.3115(5) 0.4139(3) 0.0051(3) 0.029(2) Uani 1 1 d .
C9 C 0.3736(5) 0.4068(3) -0.0309(3) 0.048(2) Uani 1 1 d .
H9A H 0.3492 0.4059 -0.0592 0.072 Uiso 1 1 calc R
H9B H 0.4006 0.3768 -0.0259 0.072 Uiso 1 1 calc R
H9C H 0.4095 0.4334 -0.0299 0.072 Uiso 1 1 calc R
B10 B 0.2212(5) 0.4422(3) -0.0052(3) 0.024(2) Uani 1 1 d .
C10 C 0.2020(5) 0.4624(3) -0.0521(3) 0.042(2) Uani 1 1 d .
H10Q H 0.1595 0.4847 -0.0503 0.063 Uiso 1 1 calc R
H10R H 0.1884 0.4358 -0.0712 0.063 Uiso 1 1 calc R
H10S H 0.2464 0.4789 -0.0638 0.063 Uiso 1 1 calc R
B11 B 0.1527(5) 0.4187(3) 0.0297(3) 0.025(2) Uani 1 1 d .
C11 C 0.0651(5) 0.4158(3) 0.0160(3) 0.040(2) Uani 1 1 d .
H11S H 0.0360 0.4005 0.0391 0.060 Uiso 1 1 calc R
H11T H 0.0603 0.3971 -0.0104 0.060 Uiso 1 1 calc R
H11U H 0.0456 0.4481 0.0111 0.060 Uiso 1 1 calc R
B12 B 0.2237(5) 0.3808(3) 0.0075(3) 0.024(2) Uani 1 1 d .
C12 C 0.2026(5) 0.3410(3) -0.0281(3) 0.041(2) Uani 1 1 d .
H12C H 0.1591 0.3518 -0.0450 0.061 Uiso 1 1 calc R
H12D H 0.1901 0.3109 -0.0138 0.061 Uiso 1 1 calc R
H12E H 0.2460 0.3361 -0.0473 0.061 Uiso 1 1 calc R
C201 C 0.2942(8) 0.0262(4) 0.0148(5) 0.116(7) Uani 1 1 d .
H201 H 0.3098 -0.0110 0.0051 0.139 Uiso 1 1 calc R
B202 B 0.2179(7) 0.0492(4) -0.0067(4) 0.056(3) Uani 1 1 d .
C202 C 0.1650(7) 0.0195(4) -0.0395(3) 0.075(3) Uani 1 1 d .
H20C H 0.1710 0.0322 -0.0687 0.113 Uiso 1 1 calc R
H20D H 0.1120 0.0223 -0.0306 0.113 Uiso 1 1 calc R
H20E H 0.1800 -0.0142 -0.0392 0.113 Uiso 1 1 calc R
B203 B 0.2976(8) 0.0779(6) -0.0217(4) 0.078(5) Uani 1 1 d .
C203 C 0.3271(10) 0.0736(10) -0.0712(4) 0.253(16) Uani 1 1 d .
H20F H 0.3579 0.0448 -0.0744 0.379 Uiso 1 1 calc R
H20G H 0.3576 0.1017 -0.0784 0.379 Uiso 1 1 calc R
H20H H 0.2834 0.0718 -0.0906 0.379 Uiso 1 1 calc R
B204 B 0.3655(8) 0.0713(6) 0.0207(4) 0.084(5) Uani 1 1 d .
C204 C 0.4580(8) 0.0656(11) 0.0088(6) 0.291(18) Uani 1 1 d .
H20I H 0.4770 0.0958 -0.0031 0.437 Uiso 1 1 calc R
H20J H 0.4647 0.0402 -0.0125 0.437 Uiso 1 1 calc R
H20K H 0.4863 0.0577 0.0349 0.437 Uiso 1 1 calc R
B205 B 0.3195(13) 0.0419(5) 0.0637(5) 0.122(8) Uani 1 1 d .
C205 C 0.3780(15) 0.0024(5) 0.0891(7) 0.272(17) Uani 1 1 d .
H20L H 0.3632 -0.0302 0.0816 0.408 Uiso 1 1 calc R
H20M H 0.3741 0.0068 0.1203 0.408 Uiso 1 1 calc R
H20N H 0.4304 0.0080 0.0799 0.408 Uiso 1 1 calc R
B206 B 0.2223(10) 0.0295(6) 0.0488(5) 0.081(5) Uani 1 1 d .
C206 C 0.1792(10) -0.0197(5) 0.0638(6) 0.153(8) Uani 1 1 d .
H20O H 0.2076 -0.0474 0.0533 0.230 Uiso 1 1 calc R
H20P H 0.1280 -0.0202 0.0518 0.230 Uiso 1 1 calc R
H20Q H 0.1763 -0.0207 0.0953 0.230 Uiso 1 1 calc R
B207 B 0.2237(6) 0.1102(4) -0.0031(5) 0.065(4) Uani 1 1 d .
C207 C 0.1762(10) 0.1445(5) -0.0321(7) 0.179(10) Uani 1 1 d .
H20R H 0.1630 0.1283 -0.0590 0.269 Uiso 1 1 calc R
H20S H 0.2059 0.1731 -0.0385 0.269 Uiso 1 1 calc R
H20T H 0.1297 0.1536 -0.0169 0.269 Uiso 1 1 calc R
B208 B 0.3160(7) 0.1265(4) 0.0148(4) 0.055(3) Uani 1 1 d .
C208 C 0.3622(10) 0.1698(6) -0.0042(6) 0.189(11) Uani 1 1 d .
H20U H 0.4144 0.1683 0.0063 0.284 Uiso 1 1 calc R
H20V H 0.3389 0.1998 0.0051 0.284 Uiso 1 1 calc R
H20W H 0.3619 0.1681 -0.0357 0.284 Uiso 1 1 calc R
B209 B 0.3360(6) 0.1013(4) 0.0657(3) 0.041(3) Uani 1 1 d .
C209 C 0.3928(6) 0.1277(4) 0.0997(3) 0.069(3) Uani 1 1 d .
H20X H 0.4451 0.1248 0.0895 0.103 Uiso 1 1 calc R
H20Y H 0.3882 0.1126 0.1280 0.103 Uiso 1 1 calc R
H20Z H 0.3793 0.1615 0.1019 0.103 Uiso 1 1 calc R
B210 B 0.2476(12) 0.0767(6) 0.0806(5) 0.098(6) Uani 1 1 d .
C210 C 0.2362(15) 0.0670(11) 0.1328(5) 0.31(2) Uani 1 1 d .
H21C H 0.1844 0.0560 0.1382 0.461 Uiso 1 1 calc R
H21D H 0.2452 0.0967 0.1487 0.461 Uiso 1 1 calc R
H21E H 0.2721 0.0426 0.1424 0.461 Uiso 1 1 calc R
B211 B 0.1811(10) 0.0791(6) 0.0406(5) 0.089(5) Uani 1 1 d .
C211 C 0.0887(8) 0.0896(6) 0.0484(6) 0.163(8) Uani 1 1 d .
H21F H 0.0670 0.0641 0.0662 0.245 Uiso 1 1 calc R
H21G H 0.0627 0.0905 0.0205 0.245 Uiso 1 1 calc R
H21H H 0.0822 0.1203 0.0630 0.245 Uiso 1 1 calc R
B212 B 0.2472(8) 0.1278(5) 0.0508(5) 0.083(5) Uani 1 1 d .
C212 C 0.2066(2) 0.18326(11) 0.06326(15) 0.232(14) Uani 1 1 d .
H21I H 0.1607 0.1878 0.0460 0.348 Uiso 1 1 calc R
H21J H 0.2428 0.2088 0.0568 0.348 Uiso 1 1 calc R
H21K H 0.1935 0.1842 0.0939 0.348 Uiso 1 1 calc R
C300 C 1.2232(2) 0.13738(11) 0.31210(15) 0.101(4) Uani 1 1 d R
H30C H 1.2205 0.1123 0.3345 0.121 Uiso 1 1 calc R
H30D H 1.2766 0.1477 0.3098 0.121 Uiso 1 1 calc R
Cl1 Cl 1.1934(2) 0.11133(11) 0.25982(15) 0.174(2) Uani 1 1 d R
Cl2 Cl 1.1718(2) 0.18292(11) 0.32753(15) 0.225(3) Uani 1 1 d R

loop_
_atom_site_aniso_label
_atom_site_aniso_U_11
_atom_site_aniso_U_22
_atom_site_aniso_U_33
_atom_site_aniso_U_23
_atom_site_aniso_U_13
_atom_site_aniso_U_12
Rh1 0.0235(3) 0.0180(3) 0.0345(4) 0.0067(3) -0.0117(3) -0.0016(2)
Rh2 0.0187(3) 0.0167(3) 0.0125(3) -0.0013(2) 0.0008(2) 0.0004(2)
Rh3 0.0208(3) 0.0262(3) 0.0194(3) 0.0078(3) -0.0051(3) -0.0088(2)
Rh4 0.0197(3) 0.0175(3) 0.0237(3) -0.0036(2) -0.0076(3) 0.0028(2)
Rh5 0.0169(3) 0.0205(3) 0.0197(3) -0.0040(2) 0.0052(3) -0.0027(2)
Rh6 0.0156(3) 0.0250(3) 0.0120(3) 0.0048(2) -0.0027(2) 0.0007(2)
P1 0.0243(11) 0.0224(10) 0.0184(10) 0.0059(8) -0.0061(8) -0.0028(8)
P2 0.0162(9) 0.0189(9) 0.0114(9) 0.0000(7) -0.0008(7) -0.0003(7)
P3 0.0264(11) 0.0219(10) 0.0144(9) 0.0028(8) -0.0003(8) -0.0074(8)
P4 0.0196(10) 0.0210(10) 0.0173(10) 0.0047(8) -0.0019(8) -0.0002(7)
P5 0.0203(10) 0.0213(10) 0.0150(9) 0.0009(8) 0.0011(8) -0.0004(8)
P6 0.0194(10) 0.0204(10) 0.0144(9) 0.0022(8) -0.0039(8) 0.0003(7)
C13 0.018(4) 0.041(5) 0.022(4) 0.005(3) -0.006(3) -0.007(3)
C14 0.029(5) 0.111(8) 0.041(6) -0.041(6) 0.012(4) -0.020(5)
C15 0.022(5) 0.095(8) 0.084(8) -0.056(7) 0.006(5) -0.018(5)
C16 0.036(5) 0.037(5) 0.065(7) -0.006(5) -0.015(5) -0.008(4)
C17 0.060(8) 0.099(9) 0.083(9) -0.069(7) 0.004(6) -0.020(6)
C18 0.030(6) 0.112(9) 0.158(13) -0.111(9) 0.000(7) -0.017(6)
C19 0.019(4) 0.041(5) 0.025(4) 0.001(4) -0.002(3) 0.000(3)
C20 0.032(5) 0.088(7) 0.031(6) 0.030(5) 0.003(4) -0.004(5)
C21 0.037(6) 0.090(7) 0.030(5) 0.023(5) -0.007(4) -0.002(5)
C22 0.044(6) 0.076(7) 0.026(5) 0.000(5) 0.008(4) 0.001(5)
C23 0.024(4) 0.048(5) 0.034(5) -0.003(4) 0.002(4) -0.003(4)
C24 0.024(4) 0.026(4) 0.023(4) 0.004(3) 0.000(3) -0.007(3)
C25 0.033(4) 0.023(4) 0.019(4) 0.004(3) -0.002(3) -0.006(3)
C26 0.076(6) 0.023(4) 0.024(5) -0.001(4) -0.001(4) 0.016(4)
C27 0.063(6) 0.029(4) 0.035(5) 0.009(4) 0.001(4) 0.020(4)
C28 0.041(5) 0.033(4) 0.030(5) 0.012(4) -0.006(4) 0.004(3)
C29 0.068(6) 0.026(5) 0.025(5) 0.009(4) -0.005(4) 0.002(4)
C30 0.043(5) 0.031(4) 0.028(4) 0.018(4) 0.005(4) 0.010(3)
C31 0.017(4) 0.022(4) 0.018(4) 0.000(3) 0.000(3) -0.001(3)
C32 0.024(4) 0.025(4) 0.021(4) 0.002(3) -0.004(3) -0.001(3)
C33 0.035(5) 0.037(4) 0.012(4) 0.009(3) 0.002(3) 0.007(3)
C34 0.037(5) 0.026(4) 0.037(5) 0.016(4) 0.010(4) -0.004(3)
C35 0.030(5) 0.027(4) 0.048(6) 0.004(4) 0.007(4) -0.009(3)
C36 0.024(4) 0.019(4) 0.020(4) -0.002(3) 0.006(3) -0.006(3)
C37 0.022(4) 0.021(4) 0.020(4) 0.002(3) 0.007(3) -0.006(3)
C38 0.022(4) 0.028(4) 0.020(4) -0.008(3) -0.001(3) 0.007(3)
C39 0.025(4) 0.045(5) 0.036(5) 0.005(4) -0.007(4) 0.009(3)
C40 0.020(4) 0.035(5) 0.048(5) -0.006(4) 0.009(4) 0.007(3)
C41 0.024(4) 0.039(5) 0.025(4) -0.007(4) 0.008(3) 0.011(3)
C42 0.029(4) 0.024(4) 0.008(3) -0.003(3) -0.002(3) 0.006(3)
C43 0.026(4) 0.017(4) 0.013(4) 0.001(3) -0.002(3) -0.003(3)
C44 0.018(4) 0.032(4) 0.018(4) 0.008(3) 0.001(3) -0.002(3)
C45 0.034(5) 0.028(4) 0.018(4) -0.005(3) 0.003(3) 0.000(3)
C46 0.036(5) 0.033(5) 0.019(4) 0.002(3) -0.009(4) 0.009(4)
C47 0.022(4) 0.034(4) 0.027(5) -0.003(3) -0.011(3) 0.004(3)
C48 0.014(4) 0.024(4) 0.026(4) -0.004(3) -0.001(3) -0.002(3)
C49 0.020(4) 0.029(4) 0.016(4) -0.007(3) -0.006(3) -0.004(3)
C50 0.024(4) 0.027(4) 0.028(4) 0.003(3) -0.001(3) -0.003(3)
C51 0.021(4) 0.033(4) 0.021(4) -0.004(3) -0.006(3) 0.002(3)
C52 0.041(5) 0.057(6) 0.031(5) -0.007(4) 0.009(4) 0.009(4)
C53 0.019(4) 0.047(5) 0.045(6) -0.004(4) 0.014(4) -0.003(4)
C54 0.042(5) 0.031(4) 0.026(4) -0.005(4) 0.010(4) -0.009(4)
C55 0.030(4) 0.021(4) 0.017(4) 0.002(3) 0.005(3) -0.008(3)
C56 0.025(4) 0.035(4) 0.026(4) -0.002(3) -0.019(3) -0.006(3)
C57 0.055(5) 0.017(4) 0.030(5) -0.007(3) -0.003(4) -0.016(3)
C58 0.042(5) 0.014(4) 0.051(6) 0.003(4) 0.004(4) -0.006(3)
C59 0.046(5) 0.023(4) 0.038(5) 0.014(4) -0.011(4) -0.017(4)
C60 0.034(5) 0.030(4) 0.036(5) 0.008(4) -0.016(4) -0.008(3)
C61 0.036(5) 0.027(4) 0.011(4) 0.005(3) 0.000(3) -0.015(3)
C62 0.060(6) 0.049(5) 0.016(4) 0.006(4) 0.004(4) -0.025(4)
C63 0.043(5) 0.053(6) 0.014(4) -0.001(4) 0.001(4) -0.005(4)
C64 0.013(4) 0.058(5) 0.019(4) -0.003(4) 0.003(3) -0.011(3)
C65 0.029(4) 0.030(4) 0.019(4) -0.003(3) 0.001(3) -0.007(3)
C66 0.023(4) 0.033(4) 0.022(4) -0.002(3) -0.003(3) -0.009(3)
C67 0.021(4) 0.019(4) 0.017(4) -0.009(3) -0.003(3) 0.002(3)
C68 0.030(4) 0.021(4) 0.026(4) 0.002(3) 0.001(4) -0.002(3)
C69 0.032(5) 0.021(4) 0.029(4) -0.004(3) -0.003(3) 0.007(3)
C70 0.040(5) 0.032(4) 0.042(5) -0.001(4) -0.014(5) 0.017(3)
C71 0.041(5) 0.031(5) 0.037(5) 0.011(4) -0.014(4) 0.007(4)
C72 0.034(5) 0.028(4) 0.024(4) 0.002(3) -0.010(4) 0.012(3)
C73 0.024(4) 0.021(4) 0.014(4) 0.003(3) 0.002(3) 0.005(3)
C74 0.029(4) 0.031(4) 0.022(4) 0.005(3) -0.008(3) -0.020(3)
C75 0.030(5) 0.029(4) 0.039(5) 0.002(4) -0.003(4) -0.013(3)
C76 0.029(5) 0.041(5) 0.027(5) -0.001(4) -0.003(4) -0.013(4)
C77 0.029(4) 0.026(4) 0.027(4) -0.003(3) -0.003(3) -0.001(3)
C78 0.025(4) 0.044(5) 0.016(4) 0.002(3) -0.006(3) -0.006(3)
C79 0.025(4) 0.030(4) 0.022(4) 0.006(3) -0.007(3) -0.002(3)
C80 0.028(4) 0.028(4) 0.023(4) 0.005(3) 0.007(3) -0.002(3)
C81 0.044(6) 0.034(5) 0.038(5) 0.010(4) 0.003(4) -0.001(4)
C82 0.030(5) 0.063(6) 0.013(4) 0.008(4) 0.001(3) -0.006(4)
C83 0.031(5) 0.060(5) 0.018(4) -0.005(4) -0.001(4) -0.003(4)
C84 0.028(4) 0.035(4) 0.019(4) -0.004(3) -0.003(3) 0.001(3)
C85 0.030(4) 0.030(4) 0.014(4) 0.002(3) -0.002(3) 0.002(3)
C86 0.030(4) 0.046(5) 0.011(4) -0.001(3) 0.002(3) 0.001(4)
C87 0.041(5) 0.065(6) 0.008(4) -0.011(4) -0.002(4) 0.011(4)
C88 0.045(5) 0.069(6) 0.018(5) -0.003(4) -0.006(4) 0.016(5)
C89 0.064(6) 0.041(5) 0.018(4) 0.006(4) 0.000(4) 0.012(4)
C90 0.034(4) 0.035(4) 0.006(4) 0.007(3) 0.003(3) 0.001(3)
C91 0.017(4) 0.020(4) 0.024(4) 0.001(3) 0.004(3) 0.003(3)
C92 0.028(4) 0.026(4) 0.027(4) -0.007(3) 0.005(3) 0.008(3)
C93 0.028(5) 0.048(5) 0.023(5) -0.008(4) 0.012(4) -0.002(4)
C94 0.030(5) 0.054(6) 0.048(6) -0.007(5) 0.017(4) 0.014(4)
C95 0.029(5) 0.041(5) 0.040(5) 0.005(4) 0.006(4) 0.010(4)
C96 0.027(4) 0.043(5) 0.024(4) 0.004(4) 0.002(3) 0.006(4)
C97 0.034(5) 0.024(4) 0.012(4) 0.005(3) 0.003(3) -0.009(3)
C98 0.036(5) 0.042(5) 0.023(4) -0.004(4) 0.005(4) -0.007(4)
C99 0.033(5) 0.031(4) 0.033(5) 0.009(4) 0.014(4) -0.013(3)
C100 0.036(5) 0.030(4) 0.033(5) -0.003(4) 0.003(4) -0.017(3)
C101 0.034(5) 0.026(4) 0.020(4) -0.001(3) -0.002(3) -0.007(3)
C102 0.018(4) 0.023(4) 0.019(4) 0.002(3) 0.002(3) -0.008(3)
C103 0.023(4) 0.029(4) 0.018(4) 0.003(3) 0.001(3) -0.001(3)
C104 0.025(4) 0.038(5) 0.033(5) -0.001(4) -0.023(4) -0.007(3)
C105 0.022(4) 0.054(6) 0.046(5) 0.012(4) -0.009(4) -0.003(4)
C106 0.028(5) 0.054(6) 0.031(5) -0.006(4) -0.007(4) -0.009(4)
C107 0.028(4) 0.033(4) 0.017(4) 0.000(3) -0.003(3) -0.012(3)
C108 0.031(5) 0.032(5) 0.022(4) 0.004(3) -0.004(3) 0.001(3)
C109 0.029(4) 0.030(4) 0.007(3) 0.002(3) -0.002(3) 0.011(3)
C110 0.037(5) 0.025(4) 0.016(4) 0.005(3) -0.004(3) -0.001(3)
C111 0.029(4) 0.028(4) 0.014(4) -0.001(3) -0.007(3) 0.000(3)
C112 0.026(4) 0.036(4) 0.016(4) -0.006(3) -0.002(3) 0.002(3)
C113 0.037(5) 0.027(4) 0.020(4) -0.003(3) -0.005(4) 0.004(3)
C114 0.029(4) 0.030(4) 0.006(3) -0.001(3) -0.001(3) 0.004(3)
C115 0.021(4) 0.021(4) 0.018(4) -0.003(3) -0.007(3) 0.000(3)
C116 0.027(4) 0.024(4) 0.017(4) -0.006(3) -0.002(3) 0.001(3)
C117 0.039(5) 0.025(4) 0.037(5) -0.009(4) -0.001(4) 0.011(3)
C118 0.049(5) 0.014(4) 0.038(5) 0.004(3) -0.018(4) 0.003(3)
C119 0.034(5) 0.026(4) 0.029(5) 0.007(3) -0.005(4) -0.003(3)
C120 0.031(5) 0.022(4) 0.025(4) -0.001(3) 0.001(3) 0.002(3)
C1 0.040(5) 0.025(4) 0.014(4) -0.005(3) -0.005(3) -0.012(4)
B2 0.050(6) 0.022(5) 0.011(4) 0.001(4) 0.003(4) -0.001(4)
C2 0.086(8) 0.043(5) 0.039(6) -0.004(4) 0.035(5) -0.018(5)
B3 0.045(6) 0.027(5) 0.024(5) 0.005(4) -0.012(4) -0.001(4)
C3 0.097(8) 0.042(6) 0.037(6) 0.015(4) -0.019(5) -0.002(5)
B4 0.026(5) 0.029(5) 0.030(5) -0.002(4) -0.006(4) -0.005(4)
C4 0.032(5) 0.060(6) 0.056(7) 0.016(5) -0.015(4) -0.010(4)
B5 0.024(5) 0.028(4) 0.011(4) -0.005(3) 0.000(4) -0.003(4)
C5 0.039(5) 0.053(6) 0.027(5) 0.000(4) 0.009(4) -0.008(4)
B6 0.023(5) 0.026(5) 0.024(5) 0.003(4) 0.014(4) 0.000(3)
C6 0.055(6) 0.032(5) 0.024(5) 0.004(4) 0.006(4) -0.004(4)
B7 0.032(5) 0.013(4) 0.036(6) 0.001(4) 0.000(4) -0.003(3)
C7 0.068(6) 0.021(4) 0.024(4) 0.009(3) 0.000(4) -0.005(4)
B8 0.015(5) 0.037(5) 0.035(5) 0.003(4) -0.001(4) 0.000(4)
C8 0.047(6) 0.040(5) 0.049(6) -0.001(4) -0.007(5) 0.011(4)
B9 0.037(6) 0.029(5) 0.021(5) -0.001(4) -0.010(4) 0.007(4)
C9 0.051(6) 0.040(5) 0.052(6) -0.004(4) 0.012(5) 0.009(4)
B10 0.030(5) 0.024(5) 0.018(5) -0.001(4) 0.000(4) 0.004(4)
C10 0.057(6) 0.044(5) 0.025(5) 0.012(4) -0.009(4) -0.014(4)
B11 0.037(6) 0.026(5) 0.013(4) 0.001(4) -0.006(4) 0.003(4)
C11 0.052(6) 0.038(5) 0.029(5) 0.006(4) -0.006(4) -0.001(4)
B12 0.039(6) 0.021(5) 0.013(4) 0.002(3) -0.007(4) 0.002(4)
C12 0.060(6) 0.033(5) 0.029(5) -0.008(4) -0.005(4) -0.003(4)
C201 0.139(13) 0.048(7) 0.161(15) -0.082(8) -0.123(12) 0.059(7)
B202 0.087(10) 0.036(6) 0.046(8) 0.007(5) -0.007(7) -0.005(6)
C202 0.084(9) 0.075(8) 0.067(8) -0.006(6) -0.033(7) -0.005(6)
B203 0.071(10) 0.149(14) 0.015(6) -0.004(7) 0.005(6) -0.012(9)
C203 0.125(15) 0.60(5) 0.036(9) -0.044(16) 0.017(9) -0.15(2)
B204 0.063(9) 0.153(14) 0.035(8) -0.026(8) -0.012(6) 0.040(9)
C204 0.045(11) 0.69(6) 0.139(17) -0.10(2) -0.019(10) 0.134(19)
B205 0.24(2) 0.048(9) 0.075(11) 0.017(8) -0.123(14) -0.008(11)
C205 0.44(4) 0.077(11) 0.30(3) 0.063(14) -0.29(3) 0.013(16)
B206 0.098(13) 0.083(11) 0.062(11) 0.020(8) -0.001(9) -0.019(9)
C206 0.203(18) 0.102(12) 0.155(16) 0.037(11) -0.066(14) -0.094(12)
B207 0.030(7) 0.038(7) 0.128(13) 0.009(7) -0.009(7) 0.010(5)
C207 0.162(15) 0.081(10) 0.29(2) 0.019(12) -0.181(17) 0.013(10)
B208 0.064(8) 0.054(7) 0.048(7) 0.039(6) -0.032(6) -0.024(6)
C208 0.193(17) 0.171(15) 0.204(19) 0.134(14) -0.142(15) -0.148(14)
B209 0.052(7) 0.051(7) 0.020(5) -0.002(5) 0.002(5) -0.006(5)
C209 0.099(9) 0.063(7) 0.045(7) -0.008(5) -0.006(6) -0.010(6)
B210 0.160(15) 0.092(12) 0.043(8) -0.034(8) 0.034(10) -0.061(12)
C210 0.38(3) 0.49(4) 0.049(11) -0.002(17) 0.060(16) -0.34(4)
B211 0.096(12) 0.096(12) 0.073(11) -0.030(9) 0.012(9) -0.044(10)
C211 0.070(11) 0.186(17) 0.23(2) -0.047(15) 0.064(12) -0.027(11)
B212 0.040(8) 0.111(12) 0.099(12) -0.065(10) 0.003(8) -0.008(8)
C212 0.33(3) 0.096(13) 0.27(3) -0.110(16) 0.13(2) -0.026(14)
C300 0.099(10) 0.092(9) 0.112(11) -0.027(9) -0.007(8) 0.001(7)
Cl1 0.158(4) 0.115(3) 0.249(7) 0.086(4) -0.025(4) 0.001(3)
Cl2 0.165(5) 0.147(4) 0.363(10) -0.092(6) -0.042(6) -0.003(4)

loop_
_atom_type_symbol
_atom_type_description
_atom_type_scat_dispersion_real
_atom_type_scat_dispersion_imag
_atom_type_scat_source
C C 0.0033 0.0016 'International Tables Vol C Tables 4.2.6.8 and 6.1.1.4'
H H 0.0000 0.0000 'International Tables Vol C Tables 4.2.6.8 and 6.1.1.4'
B B 0.0013 0.0007 'International Tables Vol C Tables 4.2.6.8 and 6.1.1.4'
P P 0.1023 0.0942 'International Tables Vol C Tables 4.2.6.8 and 6.1.1.4'
Rh Rh -1.1178 0.9187 'International Tables Vol C Tables 4.2.6.8 and 6.1.1.4'
Cl Cl 0.1484 0.1585 'International Tables Vol C Tables 4.2.6.8 and 6.1.1.4'

loop_
_geom_angle_atom_site_label_1
_geom_angle_atom_site_label_2
_geom_angle_atom_site_label_3
_geom_angle
P1 Rh1 Rh4 131.02(5)
P1 Rh1 Rh5 140.48(6)
Rh4 Rh1 Rh5 58.335(18)
P1 Rh1 Rh6 142.80(5)
Rh4 Rh1 Rh6 85.78(2)
Rh5 Rh1 Rh6 57.797(17)
P1 Rh1 Rh3 133.09(5)
Rh4 Rh1 Rh3 58.977(19)
Rh5 Rh1 Rh3 86.08(2)
Rh6 Rh1 Rh3 55.416(17)
P1 Rh1 Rh2 172.99(5)
Rh4 Rh1 Rh2 42.582(14)
Rh5 Rh1 Rh2 42.408(16)
Rh6 Rh1 Rh2 43.229(15)
Rh3 Rh1 Rh2 43.748(13)
P1 Rh1 H13 85(3)
Rh4 Rh1 H13 94(3)
Rh5 Rh1 H13 135(3)
Rh6 Rh1 H13 87(3)
Rh3 Rh1 H13 49(3)
Rh2 Rh1 H13 92(3)
P1 Rh1 H15 112(2)
Rh4 Rh1 H15 76(2)
Rh5 Rh1 H15 28(2)
Rh6 Rh1 H15 78(2)
Rh3 Rh1 H15 114(2)
Rh2 Rh1 H15 71(2)
H13 Rh1 H15 163(4)
P2 Rh2 Rh5 133.88(5)
P2 Rh2 Rh4 138.76(5)
Rh5 Rh2 Rh4 59.948(18)
P2 Rh2 Rh6 132.45(5)
Rh5 Rh2 Rh6 60.099(19)
Rh4 Rh2 Rh6 88.79(2)
P2 Rh2 Rh3 130.84(5)
Rh5 Rh2 Rh3 94.94(2)
Rh4 Rh2 Rh3 63.932(19)
Rh6 Rh2 Rh3 60.540(18)
P2 Rh2 Rh1 177.11(5)
Rh5 Rh2 Rh1 44.183(15)
Rh4 Rh2 Rh1 43.471(16)
Rh6 Rh2 Rh1 45.353(14)
Rh3 Rh2 Rh1 50.843(17)
P2 Rh2 H24 99(2)
Rh5 Rh2 H24 89(2)
Rh4 Rh2 H24 40(2)
Rh6 Rh2 H24 128(2)
Rh3 Rh2 H24 85(2)
Rh1 Rh2 H24 83(2)
P2 Rh2 H26 79(2)
Rh5 Rh2 H26 96(2)
Rh4 Rh2 H26 142(2)
Rh6 Rh2 H26 53(2)
Rh3 Rh2 H26 92(2)
Rh1 Rh2 H26 98(2)
H24 Rh2 H26 174(3)
P3 Rh3 Rh2 130.85(5)
P3 Rh3 Rh6 130.94(5)
Rh2 Rh3 Rh6 59.119(19)
P3 Rh3 Rh4 144.41(5)
Rh2 Rh3 Rh4 57.000(17)
Rh6 Rh3 Rh4 84.25(2)
P3 Rh3 Rh1 143.34(5)
Rh2 Rh3 Rh1 85.41(2)
Rh6 Rh3 Rh1 57.452(18)
Rh4 Rh3 Rh1 54.439(18)
P3 Rh3 Rh5 170.25(5)
Rh2 Rh3 Rh5 41.837(15)
Rh6 Rh3 Rh5 42.329(15)
Rh4 Rh3 Rh5 42.060(14)
Rh1 Rh3 Rh5 43.651(14)
P4 Rh4 Rh5 140.33(5)
P4 Rh4 Rh2 136.14(5)
Rh5 Rh4 Rh2 59.83(2)
P4 Rh4 Rh1 129.59(5)
Rh5 Rh4 Rh1 61.467(19)
Rh2 Rh4 Rh1 93.95(2)
P4 Rh4 Rh3 127.74(5)
Rh5 Rh4 Rh3 91.93(2)
Rh2 Rh4 Rh3 59.068(17)
Rh1 Rh4 Rh3 66.58(2)
P4 Rh4 Rh6 173.64(5)
Rh5 Rh4 Rh6 45.592(16)
Rh2 Rh4 Rh6 45.902(15)
Rh1 Rh4 Rh6 48.083(15)
Rh3 Rh4 Rh6 46.476(14)
P4 Rh4 H24 91(2)
Rh5 Rh4 H24 93(2)
Rh2 Rh4 H24 45(2)
Rh1 Rh4 H24 139(2)
Rh3 Rh4 H24 85(2)
Rh6 Rh4 H24 91(2)
P5 Rh5 Rh2 131.08(5)
P5 Rh5 Rh4 131.48(5)
Rh2 Rh5 Rh4 60.221(19)
P5 Rh5 Rh6 139.14(5)
Rh2 Rh5 Rh6 60.644(19)
Rh4 Rh5 Rh6 89.25(2)
P5 Rh5 Rh1 135.12(5)
Rh2 Rh5 Rh1 93.41(2)
Rh4 Rh5 Rh1 60.20(2)
Rh6 Rh5 Rh1 62.093(19)
P5 Rh5 Rh3 173.88(5)
Rh2 Rh5 Rh3 43.227(15)
Rh4 Rh5 Rh3 46.012(16)
Rh6 Rh5 Rh3 43.383(15)
Rh1 Rh5 Rh3 50.271(17)
P5 Rh5 H15 99(3)
Rh2 Rh5 H15 129(3)
Rh4 Rh5 H15 83(3)
Rh6 Rh5 H15 87(2)
Rh1 Rh5 H15 36(3)
Rh3 Rh5 H15 86(3)
P5 Rh5 H56 101(2)
Rh2 Rh5 H56 85(2)
Rh4 Rh5 H56 128(2)
Rh6 Rh5 H56 38(2)
Rh1 Rh5 H56 87(2)
Rh3 Rh5 H56 82(2)
H15 Rh5 H56 93(4)
P6 Rh6 Rh5 134.61(5)
P6 Rh6 Rh2 147.91(5)
Rh5 Rh6 Rh2 59.257(19)
P6 Rh6 Rh3 129.41(5)
Rh5 Rh6 Rh3 94.29(2)
Rh2 Rh6 Rh3 60.341(18)
P6 Rh6 Rh1 120.67(5)
Rh5 Rh6 Rh1 60.109(18)
Rh2 Rh6 Rh1 91.42(2)
Rh3 Rh6 Rh1 67.13(2)
P6 Rh6 Rh4 166.74(5)
Rh5 Rh6 Rh4 45.162(15)
Rh2 Rh6 Rh4 45.312(14)
Rh3 Rh6 Rh4 49.272(16)
Rh1 Rh6 Rh4 46.142(16)
P6 Rh6 H56 95(2)
Rh5 Rh6 H56 41(2)
Rh2 Rh6 H56 85(2)
Rh3 Rh6 H56 135(2)
Rh1 Rh6 H56 87(2)
Rh4 Rh6 H56 86(2)
C19 P1 C25 104.2(3)
C19 P1 C13 102.1(3)
C25 P1 C13 108.8(3)
C19 P1 Rh1 112.5(3)
C25 P1 Rh1 113.4(2)
C13 P1 Rh1 114.8(2)
C43 P2 C37 103.7(3)
C43 P2 C31 104.3(3)
C37 P2 C31 108.8(3)
C43 P2 Rh2 112.1(2)
C37 P2 Rh2 113.9(2)
C31 P2 Rh2 113.2(2)
C55 P3 C49 103.6(3)
C55 P3 C61 103.0(3)
C49 P3 C61 110.7(3)
C55 P3 Rh3 114.2(2)
C49 P3 Rh3 112.5(2)
C61 P3 Rh3 112.1(2)
C79 P4 C67 103.3(3)
C79 P4 C73 103.6(3)
C67 P4 C73 110.5(3)
C79 P4 Rh4 114.9(2)
C67 P4 Rh4 112.4(2)
C73 P4 Rh4 111.5(2)
C91 P5 C85 103.7(3)
C91 P5 C97 110.6(3)
C85 P5 C97 103.2(3)
C91 P5 Rh5 114.4(2)
C85 P5 Rh5 112.7(2)
C97 P5 Rh5 111.4(2)
C115 P6 C103 103.6(3)
C115 P6 C109 103.4(3)
C103 P6 C109 109.1(3)
C115 P6 Rh6 110.9(2)
C103 P6 Rh6 115.1(2)
C109 P6 Rh6 113.6(2)
C14 C13 C18 109.9(7)
C14 C13 P1 115.3(5)
C18 C13 P1 117.9(6)
C14 C13 H13A 103.9
C18 C13 H13A 103.9
P1 C13 H13A 103.9
C13 C14 C15 112.5(7)
C13 C14 H14A 109.1
C15 C14 H14A 109.1
C13 C14 H14B 109.1
C15 C14 H14B 109.1
H14A C14 H14B 107.8
C16 C15 C14 114.2(8)
C16 C15 H15A 108.7
C14 C15 H15A 108.7
C16 C15 H15B 108.7
C14 C15 H15B 108.7
H15A C15 H15B 107.6
C17 C16 C15 108.7(7)
C17 C16 H16A 109.9
C15 C16 H16A 109.9
C17 C16 H16B 109.9
C15 C16 H16B 109.9
H16A C16 H16B 108.3
C16 C17 C18 112.5(9)
C16 C17 H17A 109.1
C18 C17 H17A 109.1
C16 C17 H17B 109.1
C18 C17 H17B 109.1
H17A C17 H17B 107.8
C13 C18 C17 111.3(8)
C13 C18 H18A 109.4
C17 C18 H18A 109.4
C13 C18 H18B 109.4
C17 C18 H18B 109.4
H18A C18 H18B 108.0
C20 C19 C24 107.9(6)
C20 C19 P1 111.6(5)
C24 C19 P1 113.8(5)
C20 C19 H19 107.8
C24 C19 H19 107.8
P1 C19 H19 107.8
C21 C20 C19 110.8(7)
C21 C20 H20A 109.5
C19 C20 H20A 109.5
C21 C20 H20B 109.5
C19 C20 H20B 109.5
H20A C20 H20B 108.1
C22 C21 C20 111.0(8)
C22 C21 H21A 109.4
C20 C21 H21A 109.4
C22 C21 H21B 109.4
C20 C21 H21B 109.4
H21A C21 H21B 108.0
C21 C22 C23 111.0(7)
C21 C22 H22A 109.4
C23 C22 H22A 109.4
C21 C22 H22B 109.4
C23 C22 H22B 109.4
H22A C22 H22B 108.0
C24 C23 C22 110.4(6)
C24 C23 H23A 109.6
C22 C23 H23A 109.6
C24 C23 H23B 109.6
C22 C23 H23B 109.6
H23A C23 H23B 108.1
C23 C24 C19 111.1(6)
C23 C24 H24A 109.4
C19 C24 H24A 109.4
C23 C24 H24B 109.4
C19 C24 H24B 109.4
H24A C24 H24B 108.0
C26 C25 C30 110.5(6)
C26 C25 P1 118.0(5)
C30 C25 P1 113.4(5)
C26 C25 H25 104.4
C30 C25 H25 104.4
P1 C25 H25 104.4
C27 C26 C25 113.7(7)
C27 C26 H26A 108.8
C25 C26 H26A 108.8
C27 C26 H26B 108.8
C25 C26 H26B 108.8
H26A C26 H26B 107.7
C28 C27 C26 111.0(7)
C28 C27 H27A 109.4
C26 C27 H27A 109.4
C28 C27 H27B 109.4
C26 C27 H27B 109.4
H27A C27 H27B 108.0
C27 C28 C29 110.8(6)
C27 C28 H28A 109.5
C29 C28 H28A 109.5
C27 C28 H28B 109.5
C29 C28 H28B 109.5
H28A C28 H28B 108.1
C28 C29 C30 111.5(7)
C28 C29 H29A 109.3
C30 C29 H29A 109.3
C28 C29 H29B 109.3
C30 C29 H29B 109.3
H29A C29 H29B 108.0
C29 C30 C25 111.4(6)
C29 C30 H30A 109.3
C25 C30 H30A 109.3
C29 C30 H30B 109.3
C25 C30 H30B 109.3
H30A C30 H30B 108.0
C32 C31 C36 112.8(6)
C32 C31 P2 115.8(5)
C36 C31 P2 112.1(5)
C32 C31 H31 105.0
C36 C31 H31 105.0
P2 C31 H31 105.0
C31 C32 C33 111.9(6)
C31 C32 H32A 109.2
C33 C32 H32A 109.2
C31 C32 H32B 109.2
C33 C32 H32B 109.2
H32A C32 H32B 107.9
C34 C33 C32 111.7(6)
C34 C33 H33A 109.3
C32 C33 H33A 109.3
C34 C33 H33B 109.3
C32 C33 H33B 109.3
H33A C33 H33B 107.9
C33 C34 C35 108.9(6)
C33 C34 H34A 109.9
C35 C34 H34A 109.9
C33 C34 H34B 109.9
C35 C34 H34B 109.9
H34A C34 H34B 108.3
C36 C35 C34 113.2(6)
C36 C35 H35A 108.9
C34 C35 H35A 108.9
C36 C35 H35B 108.9
C34 C35 H35B 108.9
H35A C35 H35B 107.7
C35 C36 C31 110.8(6)
C35 C36 H36A 109.5
C31 C36 H36A 109.5
C35 C36 H36B 109.5
C31 C36 H36B 109.5
H36A C36 H36B 108.1
C42 C37 C38 109.9(5)
C42 C37 P2 117.6(5)
C38 C37 P2 112.5(5)
C42 C37 H37 105.2
C38 C37 H37 105.2
P2 C37 H37 105.2
C39 C38 C37 114.3(6)
C39 C38 H38A 108.7
C37 C38 H38A 108.7
C39 C38 H38B 108.7
C37 C38 H38B 108.7
H38A C38 H38B 107.6
C40 C39 C38 111.6(6)
C40 C39 H39A 109.3
C38 C39 H39A 109.3
C40 C39 H39B 109.3
C38 C39 H39B 109.3
H39A C39 H39B 108.0
C39 C40 C41 109.7(6)
C39 C40 H40A 109.7
C41 C40 H40A 109.7
C39 C40 H40B 109.7
C41 C40 H40B 109.7
H40A C40 H40B 108.2
C42 C41 C40 110.7(6)
C42 C41 H41A 109.5
C40 C41 H41A 109.5
C42 C41 H41B 109.5
C40 C41 H41B 109.5
H41A C41 H41B 108.1
C37 C42 C41 112.3(6)
C37 C42 H42A 109.1
C41 C42 H42A 109.1
C37 C42 H42B 109.1
C41 C42 H42B 109.1
H42A C42 H42B 107.9
C48 C43 C44 110.2(6)
C48 C43 P2 114.7(5)
C44 C43 P2 110.5(5)
C48 C43 H43 107.0
C44 C43 H43 107.0
P2 C43 H43 107.0
C45 C44 C43 110.8(6)
C45 C44 H44A 109.5
C43 C44 H44A 109.5
C45 C44 H44B 109.5
C43 C44 H44B 109.5
H44A C44 H44B 108.1
C44 C45 C46 112.5(6)
C44 C45 H45A 109.1
C46 C45 H45A 109.1
C44 C45 H45B 109.1
C46 C45 H45B 109.1
H45A C45 H45B 107.8
C45 C46 C47 110.6(6)
C45 C46 H46A 109.5
C47 C46 H46A 109.5
C45 C46 H46B 109.5
C47 C46 H46B 109.5
H46A C46 H46B 108.1
C48 C47 C46 111.7(6)
C48 C47 H47A 109.3
C46 C47 H47A 109.3
C48 C47 H47B 109.3
C46 C47 H47B 109.3
H47A C47 H47B 107.9
C43 C48 C47 110.0(6)
C43 C48 H48A 109.7
C47 C48 H48A 109.7
C43 C48 H48B 109.7
C47 C48 H48B 109.7
H48A C48 H48B 108.2
C50 C49 C54 110.1(6)
C50 C49 P3 116.8(5)
C54 C49 P3 114.3(5)
C50 C49 H49 104.8
C54 C49 H49 104.8
P3 C49 H49 104.8
C49 C50 C51 110.5(6)
C49 C50 H50A 109.6
C51 C50 H50A 109.6
C49 C50 H50B 109.6
C51 C50 H50B 109.6
H50A C50 H50B 108.1
C52 C51 C50 113.1(6)
C52 C51 H51A 109.0
C50 C51 H51A 109.0
C52 C51 H51B 109.0
C50 C51 H51B 109.0
H51A C51 H51B 107.8
C51 C52 C53 109.1(6)
C51 C52 H52A 109.9
C53 C52 H52A 109.9
C51 C52 H52B 109.9
C53 C52 H52B 109.9
H52A C52 H52B 108.3
C54 C53 C52 112.0(6)
C54 C53 H53A 109.2
C52 C53 H53A 109.2
C54 C53 H53B 109.2
C52 C53 H53B 109.2
H53A C53 H53B 107.9
C53 C54 C49 111.2(6)
C53 C54 H54A 109.4
C49 C54 H54A 109.4
C53 C54 H54B 109.4
C49 C54 H54B 109.4
H54A C54 H54B 108.0
C60 C55 C56 108.8(6)
C60 C55 P3 112.4(5)
C56 C55 P3 114.3(5)
C60 C55 H55 107.0
C56 C55 H55 107.0
P3 C55 H55 107.0
C57 C56 C55 109.9(6)
C57 C56 H56A 109.7
C55 C56 H56A 109.7
C57 C56 H56B 109.7
C55 C56 H56B 109.7
H56A C56 H56B 108.2
C58 C57 C56 113.0(6)
C58 C57 H57A 109.0
C56 C57 H57A 109.0
C58 C57 H57B 109.0
C56 C57 H57B 109.0
H57A C57 H57B 107.8
C57 C58 C59 111.4(6)
C57 C58 H58A 109.3
C59 C58 H58A 109.3
C57 C58 H58B 109.3
C59 C58 H58B 109.3
H58A C58 H58B 108.0
C58 C59 C60 110.8(6)
C59 C60 C55 112.0(6)
C59 C60 H60A 109.2
C55 C60 H60A 109.2
C59 C60 H60B 109.2
C55 C60 H60B 109.2
H60A C60 H60B 107.9
C66 C61 C62 110.0(6)
C66 C61 P3 113.0(5)
C62 C61 P3 116.3(5)
C66 C61 H61 105.5
C62 C61 H61 105.5
P3 C61 H61 105.5
C61 C62 C63 112.1(6)
C61 C62 H62A 109.2
C63 C62 H62A 109.2
C61 C62 H62B 109.2
C63 C62 H62B 109.2
H62A C62 H62B 107.9
C64 C63 C62 110.4(6)
C64 C63 H63A 109.6
C62 C63 H63A 109.6
C64 C63 H63B 109.6
C62 C63 H63B 109.6
H63A C63 H63B 108.1
C63 C64 C65 112.8(6)
C63 C64 H64A 109.0
C65 C64 H64A 109.0
C63 C64 H64B 109.0
C65 C64 H64B 109.0
H64A C64 H64B 107.8
C66 C65 C64 109.3(6)
C66 C65 H65A 109.8
C64 C65 H65A 109.8
C66 C65 H65B 109.8
C64 C65 H65B 109.8
H65A C65 H65B 108.3
C61 C66 C65 111.0(6)
C61 C66 H66A 109.4
C65 C66 H66A 109.4
C61 C66 H66B 109.4
C65 C66 H66B 109.4
H66A C66 H66B 108.0
C68 C67 C72 110.1(6)
C68 C67 P4 116.9(5)
C72 C67 P4 115.1(5)
C68 C67 H67 104.4
C72 C67 H67 104.4
P4 C67 H67 104.4
C69 C68 C67 112.5(6)
C69 C68 H68A 109.1
C67 C68 H68A 109.1
C69 C68 H68B 109.1
C67 C68 H68B 109.1
H68A C68 H68B 107.8
C70 C69 C68 112.1(6)
C70 C69 H69A 109.2
C68 C69 H69A 109.2
C70 C69 H69B 109.2
C68 C69 H69B 109.2
H69A C69 H69B 107.9
C69 C70 C71 111.9(6)
C69 C70 H70A 109.2
C71 C70 H70A 109.2
C69 C70 H70B 109.2
C71 C70 H70B 109.2
H70A C70 H70B 107.9
C70 C71 C72 110.5(6)
C70 C71 H71A 109.5
C72 C71 H71A 109.5
C70 C71 H71B 109.5
C72 C71 H71B 109.5
H71A C71 H71B 108.1
C71 C72 C67 110.5(6)
C71 C72 H72A 109.6
C67 C72 H72A 109.6
C71 C72 H72B 109.6
C67 C72 H72B 109.6
H72A C72 H72B 108.1
C74 C73 C78 110.3(6)
C74 C73 P4 111.3(5)
C78 C73 P4 115.7(5)
C74 C73 H73 106.3
C78 C73 H73 106.3
P4 C73 H73 106.3
C75 C74 C73 111.7(6)
C75 C74 H74A 109.3
C73 C74 H74A 109.3
C75 C74 H74B 109.3
C73 C74 H74B 109.3
H74A C74 H74B 107.9
C74 C75 C76 112.7(6)
C74 C75 H75A 109.1
C76 C75 H75A 109.1
C74 C75 H75B 109.1
C76 C75 H75B 109.1
H75A C75 H75B 107.8
C75 C76 C77 109.5(6)
C75 C76 H76A 109.8
C77 C76 H76A 109.8
C75 C76 H76B 109.8
C77 C76 H76B 109.8
H76A C76 H76B 108.2
C76 C77 C78 111.4(6)
C76 C77 H77A 109.3
C78 C77 H77A 109.3
C76 C77 H77B 109.3
C78 C77 H77B 109.3
H77A C77 H77B 108.0
C73 C78 C77 111.8(6)
C73 C78 H78A 109.3
C77 C78 H78A 109.3
C73 C78 H78B 109.3
C77 C78 H78B 109.3
H78A C78 H78B 107.9
C80 C79 C84 110.7(6)
C80 C79 P4 112.9(5)
C84 C79 P4 113.5(5)
C80 C79 H79 106.4
C84 C79 H79 106.4
P4 C79 H79 106.4
C81 C80 C79 110.6(6)
C81 C80 H80A 109.5
C79 C80 H80A 109.5
C81 C80 H80B 109.5
C79 C80 H80B 109.5
H80A C80 H80B 108.1
C80 C81 C82 111.8(6)
C80 C81 H81A 109.3
C82 C81 H81A 109.3
C80 C81 H81B 109.3
C82 C81 H81B 109.3
H81A C81 H81B 107.9
C81 C82 C83 110.7(7)
C81 C82 H82A 109.5
C83 C82 H82A 109.5
C81 C82 H82B 109.5
C83 C82 H82B 109.5
H82A C82 H82B 108.1
C84 C83 C82 111.6(6)
C84 C83 H83A 109.3
C82 C83 H83A 109.3
C84 C83 H83B 109.3
C82 C83 H83B 109.3
H83A C83 H83B 108.0
C83 C84 C79 111.3(6)
C83 C84 H84A 109.4
C79 C84 H84A 109.4
C83 C84 H84B 109.4
C79 C84 H84B 109.4
H84A C84 H84B 108.0
C90 C85 C86 109.9(6)
C90 C85 P5 114.6(5)
C86 C85 P5 111.2(5)
C90 C85 H85 106.9
C86 C85 H85 106.9
P5 C85 H85 106.9
C87 C86 C85 111.6(6)
C87 C86 H86A 109.3
C85 C86 H86A 109.3
C87 C86 H86B 109.3
C85 C86 H86B 109.3
H86A C86 H86B 108.0
C86 C87 C88 110.7(6)
C86 C87 H87A 109.5
C88 C87 H87A 109.5
C86 C87 H87B 109.5
C88 C87 H87B 109.5
H87A C87 H87B 108.1
C89 C88 C87 111.3(7)
C89 C88 H88A 109.4
C87 C88 H88A 109.4
C89 C88 H88B 109.4
C87 C88 H88B 109.4
H88A C88 H88B 108.0
C88 C89 C90 111.4(7)
C88 C89 H89A 109.3
C90 C89 H89A 109.3
C88 C89 H89B 109.3
C90 C89 H89B 109.3
H89A C89 H89B 108.0
C85 C90 C89 111.5(6)
C85 C90 H90A 109.3
C89 C90 H90A 109.3
C85 C90 H90B 109.3
C89 C90 H90B 109.3
H90A C90 H90B 108.0
C92 C91 C96 109.9(6)
C92 C91 P5 117.5(5)
C96 C91 P5 111.7(5)
C92 C91 H91 105.6
C96 C91 H91 105.6
P5 C91 H91 105.6
C93 C92 C91 111.9(6)
C93 C92 H92A 109.2
C91 C92 H92A 109.2
C93 C92 H92B 109.2
C91 C92 H92B 109.2
H92A C92 H92B 107.9
C94 C93 C92 113.6(6)
C94 C93 H93A 108.9
C92 C93 H93A 108.9
C94 C93 H93B 108.9
C92 C93 H93B 108.9
H93A C93 H93B 107.7
C93 C94 C95 111.7(6)
C93 C94 H94A 109.3
C95 C94 H94A 109.3
C93 C94 H94B 109.3
C95 C94 H94B 109.3
H94A C94 H94B 107.9
C96 C95 C94 110.7(6)
C96 C95 H95A 109.5
C94 C95 H95A 109.5
C96 C95 H95B 109.5
C94 C95 H95B 109.5
H95A C95 H95B 108.1
C95 C96 C91 111.6(6)
C95 C96 H96A 109.3
C91 C96 H96A 109.3
C95 C96 H96B 109.3
C91 C96 H96B 109.3
H96A C96 H96B 108.0
C102 C97 C98 110.1(6)
C102 C97 P5 116.7(5)
C98 C97 P5 114.1(5)
C102 C97 H97 104.8
C98 C97 H97 104.8
P5 C97 H97 104.8
C99 C98 C97 109.9(6)
C99 C98 H98A 109.7
C97 C98 H98A 109.7
C99 C98 H98B 109.7
C97 C98 H98B 109.7
H98A C98 H98B 108.2
C100 C99 C98 112.4(6)
C100 C99 H99A 109.1
C98 C99 H99A 109.1
C100 C99 H99B 109.1
C98 C99 H99B 109.1
H99A C99 H99B 107.9
C99 C100 C101 110.9(6)
C99 C100 H10A 109.5
C101 C100 H10A 109.5
C99 C100 H10B 109.5
C101 C100 H10B 109.5
H10A C100 H10B 108.0
C102 C101 C100 111.4(6)
C102 C101 H10C 109.4
C100 C101 H10C 109.4
C102 C101 H10D 109.4
C100 C101 H10D 109.4
H10C C101 H10D 108.0
C101 C102 C97 112.5(6)
C101 C102 H10E 109.1
C97 C102 H10E 109.1
C101 C102 H10F 109.1
C97 C102 H10F 109.1
H10E C102 H10F 107.8
C108 C103 C104 110.5(6)
C108 C103 P6 116.9(5)
C104 C103 P6 114.5(5)
C108 C103 H103 104.4
C104 C103 H103 104.4
P6 C103 H103 104.4
C105 C104 C103 112.3(6)
C105 C104 H10G 109.1
C103 C104 H10G 109.1
C105 C104 H10H 109.1
C103 C104 H10H 109.1
H10G C104 H10H 107.9
C104 C105 C106 111.3(6)
C104 C105 H10I 109.4
C106 C105 H10I 109.4
C104 C105 H10J 109.4
C106 C105 H10J 109.4
H10I C105 H10J 108.0
C105 C106 C107 111.4(6)
C105 C106 H10K 109.3
C107 C106 H10K 109.3
C105 C106 H10L 109.3
C107 C106 H10L 109.3
H10K C106 H10L 108.0
C106 C107 C108 113.0(6)
C106 C107 H10M 109.0
C108 C107 H10M 109.0
C106 C107 H10N 109.0
C108 C107 H10N 109.0
H10M C107 H10N 107.8
C107 C108 C103 110.6(6)
C107 C108 H10O 109.5
C103 C108 H10O 109.5
C107 C108 H10P 109.5
C103 C108 H10P 109.5
H10O C108 H10P 108.1
C110 C109 C114 110.8(6)
C110 C109 P6 117.3(5)
C114 C109 P6 111.6(4)
C110 C109 H109 105.4
C114 C109 H109 105.4
P6 C109 H109 105.4
C109 C110 C111 113.8(6)
C109 C110 H11A 108.8
C111 C110 H11A 108.8
C109 C110 H11B 108.8
C111 C110 H11B 108.8
H11A C110 H11B 107.7
C112 C111 C110 111.9(6)
C112 C111 H11C 109.2
C110 C111 H11C 109.2
C112 C111 H11D 109.2
C110 C111 H11D 109.2
H11C C111 H11D 107.9
C111 C112 C113 110.9(6)
C111 C112 H11E 109.5
C113 C112 H11E 109.5
C111 C112 H11F 109.5
C113 C112 H11F 109.5
H11E C112 H11F 108.0
C112 C113 C114 110.5(6)
C112 C113 H11G 109.5
C114 C113 H11G 109.5
C112 C113 H11H 109.5
C114 C113 H11H 109.5
H11G C113 H11H 108.1
C113 C114 C109 111.0(6)
C113 C114 H11I 109.4
C109 C114 H11I 109.4
C113 C114 H11J 109.4
C109 C114 H11J 109.4
H11I C114 H11J 108.0
C120 C115 C116 110.6(5)
C120 C115 P6 110.5(4)
C116 C115 P6 116.8(5)
C120 C115 H115 106.1
C116 C115 H115 106.1
P6 C115 H115 106.1
C115 C116 C117 110.3(6)
C115 C116 H11K 109.6
C117 C116 H11K 109.6
C115 C116 H11L 109.6
C117 C116 H11L 109.6
H11K C116 H11L 108.1
C118 C117 C116 113.7(6)
C118 C117 H11M 108.8
C116 C117 H11M 108.8
C118 C117 H11N 108.8
C116 C117 H11N 108.8
H11M C117 H11N 107.7
C119 C118 C117 112.0(6)
C119 C118 H11O 109.2
C117 C118 H11O 109.2
C119 C118 H11P 109.2
C117 C118 H11P 109.2
H11O C118 H11P 107.9
C118 C119 C120 112.0(6)
C118 C119 H11Q 109.2
C120 C119 H11Q 109.2
C118 C119 H11R 109.2
C120 C119 H11R 109.2
H11Q C119 H11R 107.9
C115 C120 C119 111.9(6)
C115 C120 H12A 109.2
C119 C120 H12A 109.2
C115 C120 H12B 109.2
C119 C120 H12B 109.2
H12A C120 H12B 107.9
B6 C1 B3 114.7(6)
B6 C1 B2 62.8(5)
B3 C1 B2 63.5(5)
B6 C1 B5 62.1(5)
B3 C1 B5 113.0(6)
B2 C1 B5 113.8(6)
B6 C1 B4 114.5(6)
B3 C1 B4 61.5(5)
B2 C1 B4 114.7(6)
B5 C1 B4 62.6(5)
B6 C1 H1 117.7
B3 C1 H1 118.3
B2 C1 H1 117.4
B5 C1 H1 118.8
B4 C1 H1 118.0
C2 B2 C1 120.5(6)
C2 B2 B11 125.7(8)
C1 B2 B11 105.2(6)
C2 B2 B6 121.2(7)
C1 B2 B6 58.1(5)
B11 B2 B6 60.4(5)
C2 B2 B7 124.3(7)
C1 B2 B7 104.8(6)
B11 B2 B7 61.6(5)
B6 B2 B7 109.2(6)
C2 B2 B3 120.0(7)
C1 B2 B3 58.2(5)
B11 B2 B3 107.9(6)
B6 B2 B3 106.5(7)
B7 B2 B3 59.1(5)
B2 C2 H2A 109.5
B2 C2 H2B 109.5
H2A C2 H2B 109.5
B2 C2 H2C 109.5
H2A C2 H2C 109.5
H2B C2 H2C 109.5
C3 B3 C1 117.9(7)
C3 B3 B4 122.1(7)
C1 B3 B4 59.9(5)
C3 B3 B7 123.2(7)
C1 B3 B7 105.6(6)
B4 B3 B7 110.4(7)
C3 B3 B8 128.2(7)
C1 B3 B8 107.3(6)
B4 B3 B8 61.7(5)
B7 B3 B8 60.9(5)
C3 B3 B2 115.2(7)
C1 B3 B2 58.4(5)
B4 B3 B2 109.1(6)
B7 B3 B2 59.9(5)
B8 B3 B2 109.1(6)
B3 C3 H3A 109.5
B3 C3 H3B 109.5
H3A C3 H3B 109.5
B3 C3 H3C 109.5
H3A C3 H3C 109.5
H3B C3 H3C 109.5
C4 B4 C1 122.1(7)
C4 B4 B3 120.7(7)
C1 B4 B3 58.6(5)
C4 B4 B5 121.6(7)
C1 B4 B5 58.2(5)
B3 B4 B5 106.9(6)
C4 B4 B9 124.6(7)
C1 B4 B9 104.8(6)
B3 B4 B9 107.5(6)
B5 B4 B9 60.1(5)
C4 B4 B8 124.3(7)
C1 B4 B8 104.4(6)
B3 B4 B8 59.3(5)
B5 B4 B8 107.7(6)
B9 B4 B8 60.3(5)
B4 C4 H4A 109.5
B4 C4 H4B 109.5
H4A C4 H4B 109.5
B4 C4 H4C 109.5
H4A C4 H4C 109.5
H4B C4 H4C 109.5
C5 B5 C1 120.6(6)
C5 B5 B6 120.7(6)
C1 B5 B6 58.4(5)
C5 B5 B4 118.6(6)
C1 B5 B4 59.2(5)
B6 B5 B4 108.6(6)
C5 B5 B10 126.4(7)
C1 B5 B10 104.4(6)
B6 B5 B10 60.2(5)
B4 B5 B10 108.4(6)
C5 B5 B9 123.8(7)
C1 B5 B9 105.8(6)
B6 B5 B9 109.5(6)
B4 B5 B9 60.4(5)
B10 B5 B9 60.8(5)
B5 C5 H5A 109.5
B5 C5 H5B 109.5
H5A C5 H5B 109.5
B5 C5 H5C 109.5
H5A C5 H5C 109.5
H5B C5 H5C 109.5
C6 B6 C1 120.9(7)
C6 B6 B5 120.9(6)
C1 B6 B5 59.6(5)
C6 B6 B11 124.1(7)
C1 B6 B11 104.9(6)
B5 B6 B11 108.6(6)
C6 B6 B2 119.5(6)
C1 B6 B2 59.2(5)
B5 B6 B2 108.8(6)
B11 B6 B2 59.0(5)
C6 B6 B10 125.5(7)
C1 B6 B10 106.0(6)
B5 B6 B10 61.0(5)
B11 B6 B10 59.6(5)
B2 B6 B10 107.2(6)
B6 C6 H6A 109.5
B6 C6 H6B 109.5
H6A C6 H6B 109.5
B6 C6 H6C 109.5
H6A C6 H6C 109.5
H6B C6 H6C 109.5
C7 B7 B3 120.2(7)
C7 B7 B2 119.8(7)
B3 B7 B2 61.0(5)
C7 B7 B12 124.7(7)
B3 B7 B12 107.1(6)
B2 B7 B12 106.9(6)
C7 B7 B8 121.7(7)
B3 B7 B8 59.6(5)
B2 B7 B8 109.0(6)
B12 B7 B8 60.5(5)
C7 B7 B11 123.2(7)
B3 B7 B11 106.8(6)
B2 B7 B11 58.3(5)
B12 B7 B11 59.8(5)
B8 B7 B11 108.3(6)
B7 C7 H7A 109.5
B7 C7 H7B 109.5
H7A C7 H7B 109.5
B7 C7 H7C 109.5
H7A C7 H7C 109.5
H7B C7 H7C 109.5
C8 B8 B3 121.4(7)
C8 B8 B7 121.7(7)
B3 B8 B7 59.5(5)
C8 B8 B12 123.9(7)
B3 B8 B12 106.2(6)
B7 B8 B12 59.5(5)
C8 B8 B4 121.6(7)
B3 B8 B4 58.9(5)
B7 B8 B4 107.0(6)
B12 B8 B4 107.1(6)
C8 B8 B9 122.7(7)
B3 B8 B9 106.8(6)
B7 B8 B9 108.1(6)
B12 B8 B9 60.3(5)
B4 B8 B9 59.8(5)
B8 C8 H8A 109.5
B8 C8 H8B 109.5
H8A C8 H8B 109.5
B8 C8 H8C 109.5
H8A C8 H8C 109.5
H8B C8 H8C 109.5
C9 B9 B5 121.7(7)
C9 B9 B4 121.8(7)
B5 B9 B4 59.5(5)
C9 B9 B8 122.9(7)
B5 B9 B8 106.9(6)
B4 B9 B8 59.9(5)
C9 B9 B12 124.2(7)
B5 B9 B12 105.6(6)
B4 B9 B12 106.4(6)
B8 B9 B12 59.4(5)
C9 B9 B10 122.7(7)
B5 B9 B10 59.3(4)
B4 B9 B10 106.6(6)
B8 B9 B10 106.3(6)
B12 B9 B10 58.4(5)
B9 C9 H9A 109.5
B9 C9 H9B 109.5
H9A C9 H9B 109.5
B9 C9 H9C 109.5
H9A C9 H9C 109.5
H9B C9 H9C 109.5
C10 B10 B11 123.3(7)
C10 B10 B12 123.6(7)
B11 B10 B12 60.8(5)
C10 B10 B6 121.1(7)
B11 B10 B6 60.0(5)
B12 B10 B6 108.3(6)
C10 B10 B5 119.7(6)
B11 B10 B5 107.4(6)
B12 B10 B5 107.8(6)
B6 B10 B5 58.9(5)
C10 B10 B9 120.2(6)
B11 B10 B9 109.4(6)
B12 B10 B9 60.7(5)
B6 B10 B9 107.8(6)
B5 B10 B9 59.9(5)
B10 C10 H10Q 109.5
B10 C10 H10R 109.5
H10Q C10 H10R 109.5
B10 C10 H10S 109.5
H10Q C10 H10S 109.5
H10R C10 H10S 109.5
C11 B11 B2 120.5(7)
C11 B11 B10 121.3(6)
B2 B11 B10 109.1(6)
C11 B11 B6 120.6(6)
B2 B11 B6 60.5(5)
B10 B11 B6 60.4(5)
C11 B11 B12 123.1(6)
B2 B11 B12 108.0(6)
B10 B11 B12 59.9(5)
B6 B11 B12 107.9(6)
C11 B11 B7 122.7(6)
B2 B11 B7 60.1(5)
B10 B11 B7 107.8(6)
B6 B11 B7 108.0(6)
B12 B11 B7 59.4(5)
B11 C11 H11S 109.5
B11 C11 H11T 109.5
H11S C11 H11T 109.5
B11 C11 H11U 109.5
H11S C11 H11U 109.5
H11T C11 H11U 109.5
C12 B12 B10 120.9(6)
C12 B12 B7 121.6(7)
B10 B12 B7 108.4(6)
C12 B12 B11 121.0(7)
B10 B12 B11 59.3(5)
B7 B12 B11 60.8(5)
C12 B12 B8 121.9(7)
B10 B12 B8 108.9(6)
B7 B12 B8 60.0(5)
B11 B12 B8 108.7(6)
C12 B12 B9 121.5(6)
B10 B12 B9 60.8(5)
B7 B12 B9 108.5(6)
B11 B12 B9 108.3(6)
B8 B12 B9 60.3(5)
B12 C12 H12C 109.5
B12 C12 H12D 109.5
H12C C12 H12D 109.5
B12 C12 H12E 109.5
H12C C12 H12E 109.5
H12D C12 H12E 109.5
B202 C201 B205 119.7(11)
B202 C201 B206 66.8(8)
B205 C201 B206 66.7(12)
B202 C201 B204 110.1(9)
B205 C201 B204 61.6(9)
B206 C201 B204 115.7(9)
B202 C201 B203 57.7(7)
B205 C201 B203 110.4(9)
B206 C201 B203 111.9(9)
B204 C201 B203 59.0(8)
B202 C201 H201 117.3
B205 C201 H201 115.6
B206 C201 H201 114.5
B204 C201 H201 120.7
B203 C201 H201 123.9
C202 B202 C201 122.1(9)
C202 B202 B203 123.8(10)
C201 B202 B203 67.2(9)
C202 B202 B207 126.2(9)
C201 B202 B207 108.4(8)
B203 B202 B207 59.6(8)
C202 B202 B206 118.0(9)
C201 B202 B206 57.0(8)
B203 B202 B206 111.7(9)
B207 B202 B206 103.7(10)
C202 B202 B211 122.9(10)
C201 B202 B211 98.3(10)
B203 B202 B211 107.5(9)
B207 B202 B211 60.5(8)
B206 B202 B211 52.0(8)
B202 C202 H20C 109.5
B202 C202 H20D 109.5
H20C C202 H20D 109.5
B202 C202 H20E 109.5
H20C C202 H20E 109.5
H20D C202 H20E 109.5
C203 B203 B202 119.4(11)
C203 B203 B207 127.5(14)
B202 B203 B207 61.1(7)
C203 B203 B204 118.3(11)
B202 B203 B204 107.9(10)
B207 B203 B204 108.7(9)
C203 B203 B208 126.3(13)
B202 B203 B208 109.7(9)
B207 B203 B208 61.3(7)
B204 B203 B208 59.6(7)
C203 B203 C201 122.3(15)
B202 B203 C201 55.1(7)
B207 B203 C201 100.7(9)
B204 B203 C201 59.2(8)
B208 B203 C201 102.3(7)
B203 C203 H20F 109.5
B203 C203 H20G 109.5
H20F C203 H20G 109.5
B203 C203 H20H 109.5
H20F C203 H20H 109.5
H20G C203 H20H 109.5
C204 B204 B209 121.4(11)
C204 B204 B205 124.7(14)
B209 B204 B205 58.2(7)
C204 B204 B208 122.3(16)
B209 B204 B208 60.7(7)
B205 B204 B208 104.9(10)
C204 B204 B203 119.8(10)
B209 B204 B203 110.3(9)
B205 B204 B203 107.2(10)
B208 B204 B203 60.4(8)
C204 B204 C201 126.3(14)
B209 B204 C201 102.5(10)
B205 B204 C201 55.0(9)
B208 B204 C201 104.8(8)
B203 B204 C201 61.8(8)
B204 C204 H20I 109.5
B204 C204 H20J 109.5
H20I C204 H20J 109.5
B204 C204 H20K 109.5
H20I C204 H20K 109.5
H20J C204 H20K 109.5
C201 B205 B210 103.8(11)
C201 B205 B209 110.3(9)
B210 B205 B209 63.2(9)
C201 B205 C205 114.7(13)
B210 B205 C205 133.3(17)
B209 B205 C205 121.0(11)
C201 B205 B204 63.4(10)
B210 B205 B204 108.3(10)
B209 B205 B204 59.4(8)
C205 B205 B204 111.9(17)
C201 B205 B206 57.0(8)
B210 B205 B206 58.4(11)
B209 B205 B206 111.2(12)
C205 B205 B206 124.6(13)
B204 B205 B206 109.4(8)
B205 C205 H20L 109.5
B205 C205 H20M 109.5
H20L C205 H20M 109.5
B205 C205 H20N 109.5
H20L C205 H20N 109.5
H20M C205 H20N 109.5
B211 B206 C206 124.5(14)
B211 B206 C201 107.5(11)
C206 B206 C201 119.3(14)
B211 B206 B210 62.3(11)
C206 B206 B210 127.2(13)
C201 B206 B210 102.3(10)
B211 B206 B205 107.9(11)
C206 B206 B205 121.8(12)
C201 B206 B205 56.4(9)
B210 B206 B205 57.1(10)
B211 B206 B202 64.1(9)
C206 B206 B202 120.4(11)
C201 B206 B202 56.2(7)
B210 B206 B202 109.1(10)
B205 B206 B202 103.1(10)
B206 C206 H20O 109.5
B206 C206 H20P 109.5
H20O C206 H20P 109.5
B206 C206 H20Q 109.5
H20O C206 H20Q 109.5
H20P C206 H20Q 109.5
C207 B207 B203 123.2(14)
C207 B207 B202 122.9(10)
B203 B207 B202 59.3(8)
C207 B207 B211 121.0(12)
B203 B207 B211 108.9(10)
B202 B207 B211 62.5(8)
C207 B207 B208 121.0(10)
B203 B207 B208 62.3(7)
B202 B207 B208 109.2(8)
B211 B207 B208 105.9(10)
C207 B207 B212 119.7(11)
B203 B207 B212 106.6(8)
B202 B207 B212 110.4(10)
B211 B207 B212 61.3(8)
B208 B207 B212 55.1(7)
B207 C207 H20R 109.5
B207 C207 H20S 109.5
H20R C207 H20S 109.5
B207 C207 H20T 109.5
H20R C207 H20T 109.5
H20S C207 H20T 109.5
C208 B208 B212 128.0(13)
C208 B208 B209 122.5(9)
B212 B208 B209 63.2(8)
C208 B208 B207 123.6(9)
B212 B208 B207 62.9(8)
B209 B208 B207 111.1(8)
C208 B208 B204 116.9(12)
B212 B208 B204 108.0(9)
B209 B208 B204 57.6(6)
B207 B208 B204 105.1(8)
C208 B208 B203 116.1(12)
B212 B208 B203 108.1(8)
B209 B208 B203 107.4(8)
B207 B208 B203 56.4(7)
B204 B208 B203 59.9(7)
B208 C208 H20U 109.5
B208 C208 H20V 109.5
H20U C208 H20V 109.5
B208 C208 H20W 109.5
H20U C208 H20W 109.5
H20V C208 H20W 109.5
C209 B209 B205 125.2(8)
C209 B209 B204 124.2(9)
B205 B209 B204 62.5(10)
C209 B209 B208 121.4(8)
B205 B209 B208 108.8(8)
B204 B209 B208 61.7(7)
C209 B209 B210 123.5(8)
B205 B209 B210 58.2(10)
B204 B209 B210 106.8(9)
B208 B209 B210 102.3(9)
C209 B209 B212 121.1(8)
B205 B209 B212 104.2(10)
B204 B209 B212 105.0(8)
B208 B209 B212 55.3(7)
B210 B209 B212 57.1(9)
B209 C209 H20X 109.5
B209 C209 H20Y 109.5
H20X C209 H20Y 109.5
B209 C209 H20Z 109.5
H20X C209 H20Z 109.5
H20Y C209 H20Z 109.5
C210 B210 B205 107.6(19)
C210 B210 B212 131.9(15)
B205 B210 B212 108.6(11)
C210 B210 B206 114.1(13)
B205 B210 B206 64.5(10)
B212 B210 B206 109.5(11)
C210 B210 B211 129.4(16)
B205 B210 B211 108.3(10)
B212 B210 B211 64.5(10)
B206 B210 B211 55.4(9)
C210 B210 B209 115.3(13)
B205 B210 B209 58.6(9)
B212 B210 B209 62.2(7)
B206 B210 B209 112.4(11)
B211 B210 B209 113.6(10)
B210 C210 H21C 109.5
B210 C210 H21D 109.5
H21C C210 H21D 109.5
B210 C210 H21E 109.5
H21C C210 H21E 109.5
H21D C210 H21E 109.5
B206 B211 C211 125.2(13)
B206 B211 B210 62.3(10)
C211 B211 B210 124.8(13)
B206 B211 B207 110.9(11)
C211 B211 B207 115.8(13)
B210 B211 B207 106.5(10)
B206 B211 B202 63.9(9)
C211 B211 B202 123.1(12)
B210 B211 B202 108.9(12)
B207 B211 B202 57.1(7)
B206 B211 B212 109.5(12)
C211 B211 B212 117.9(12)
B210 B211 B212 57.6(8)
B207 B211 B212 59.8(8)
B202 B211 B212 104.9(10)
B211 C211 H21F 109.5
B211 C211 H21G 109.5
H21F C211 H21G 109.5
B211 C211 H21H 109.5
H21F C211 H21H 109.5
H21G C211 H21H 109.5
B208 B212 B210 110.2(11)
B208 B212 C212 118.0(11)
B210 B212 C212 128.8(11)
B208 B212 B207 62.1(7)
B210 B212 B207 106.1(9)
C212 B212 B207 110.7(10)
B208 B212 B209 61.5(6)
B210 B212 B209 60.7(10)
C212 B212 B209 131.8(8)
B207 B212 B209 109.3(8)
B208 B212 B211 109.6(9)
B210 B212 B211 57.9(10)
C212 B212 B211 116.0(9)
B207 B212 B211 59.0(7)
B209 B212 B211 107.2(11)
B212 C212 H21I 109.5
B212 C212 H21J 109.5
H21I C212 H21J 109.5
B212 C212 H21K 109.5
H21I C212 H21K 109.5
H21J C212 H21K 109.5
Cl2 C300 Cl1 113.9
Cl2 C300 H30C 108.8
Cl1 C300 H30C 108.8
Cl2 C300 H30D 108.8
Cl1 C300 H30D 108.8
H30C C300 H30D 107.7

loop_
_geom_bond_atom_site_label_1
_geom_bond_atom_site_label_2
_geom_bond_distance
Rh1 P1 2.2347(19)
Rh1 Rh4 2.7764(8)
Rh1 Rh5 2.8109(7)
Rh1 Rh6 2.8652(7)
Rh1 Rh3 3.1319(9)
Rh1 Rh2 4.0260(7)
Rh1 H13 1.26(7)
Rh1 H15 1.83(7)
Rh2 P2 2.2472(17)
Rh2 Rh5 2.7200(8)
Rh2 Rh4 2.7307(7)
Rh2 Rh6 2.7583(7)
Rh2 Rh3 2.7929(7)
Rh2 H24 1.95(7)
Rh2 H26 1.64(6)
Rh3 P3 2.2481(19)
Rh3 Rh6 2.7984(7)
Rh3 Rh4 2.9247(7)
Rh3 Rh5 4.0627(8)
Rh4 P4 2.2708(19)
Rh4 Rh5 2.7232(7)
Rh4 Rh6 3.8400(7)
Rh4 H24 1.76(7)
Rh5 P5 2.2455(19)
Rh5 Rh6 2.7434(7)
Rh5 H15 1.48(7)
Rh5 H56 1.83(7)
Rh6 P6 2.2625(18)
Rh6 H56 1.74(7)
P1 C19 1.844(8)
P1 C25 1.850(7)
P1 C13 1.867(7)
P2 C43 1.847(7)
P2 C37 1.855(7)
P2 C31 1.861(7)
P3 C55 1.841(6)
P3 C49 1.847(7)
P3 C61 1.847(7)
P4 C79 1.835(7)
P4 C67 1.848(6)
P4 C73 1.885(7)
P5 C91 1.839(6)
P5 C85 1.849(7)
P5 C97 1.863(7)
P6 C115 1.837(7)
P6 C103 1.838(7)
P6 C109 1.877(7)
C13 C14 1.496(10)
C13 C18 1.504(11)
C13 H13A 1.0000
C14 C15 1.529(11)
C14 H14A 0.9900
C14 H14B 0.9900
C15 C16 1.481(11)
C15 H15A 0.9900
C15 H15B 0.9900
C16 C17 1.468(13)
C16 H16A 0.9900
C16 H16B 0.9900
C17 C18 1.536(13)
C17 H17A 0.9900
C17 H17B 0.9900
C18 H18A 0.9900
C18 H18B 0.9900
C19 C20 1.538(11)
C19 C24 1.548(9)
C19 H19 1.0000
C20 C21 1.533(12)
C20 H20A 0.9900
C20 H20B 0.9900
C21 C22 1.504(11)
C21 H21A 0.9900
C21 H21B 0.9900
C22 C23 1.534(11)
C22 H22A 0.9900
C22 H22B 0.9900
C23 C24 1.526(10)
C23 H23A 0.9900
C23 H23B 0.9900
C24 H24A 0.9900
C24 H24B 0.9900
C25 C26 1.521(9)
C25 C30 1.539(10)
C25 H25 1.0000
C26 C27 1.498(10)
C26 H26A 0.9900
C26 H26B 0.9900
C27 C28 1.497(11)
C27 H27A 0.9900
C27 H27B 0.9900
C28 C29 1.509(10)
C28 H28A 0.9900
C28 H28B 0.9900
C29 C30 1.523(10)
C29 H29A 0.9900
C29 H29B 0.9900
C30 H30A 0.9900
C30 H30B 0.9900
C31 C32 1.519(10)
C31 C36 1.552(9)
C31 H31 1.0000
C32 C33 1.540(9)
C32 H32A 0.9900
C32 H32B 0.9900
C33 C34 1.517(10)
C33 H33A 0.9900
C33 H33B 0.9900
C34 C35 1.531(11)
C34 H34A 0.9900
C34 H34B 0.9900
C35 C36 1.524(10)
C35 H35A 0.9900
C35 H35B 0.9900
C36 H36A 0.9900
C36 H36B 0.9900
C37 C42 1.526(9)
C37 C38 1.538(9)
C37 H37 1.0000
C38 C39 1.517(9)
C38 H38A 0.9900
C38 H38B 0.9900
C39 C40 1.513(11)
C39 H39A 0.9900
C39 H39B 0.9900
C40 C41 1.565(11)
C40 H40A 0.9900
C40 H40B 0.9900
C41 C42 1.526(9)
C41 H41A 0.9900
C41 H41B 0.9900
C42 H42A 0.9900
C42 H42B 0.9900
C43 C48 1.526(9)
C43 C44 1.526(9)
C43 H43 1.0000
C44 C45 1.519(10)
C44 H44A 0.9900
C44 H44B 0.9900
C45 C46 1.524(10)
C45 H45A 0.9900
C45 H45B 0.9900
C46 C47 1.546(10)
C46 H46A 0.9900
C46 H46B 0.9900
C47 C48 1.535(9)
C47 H47A 0.9900
C47 H47B 0.9900
C48 H48A 0.9900
C48 H48B 0.9900
C49 C50 1.519(9)
C49 C54 1.555(10)
C49 H49 1.0000
C50 C51 1.522(9)
C50 H50A 0.9900
C50 H50B 0.9900
C51 C52 1.514(10)
C51 H51A 0.9900
C51 H51B 0.9900
C52 C53 1.553(12)
C52 H52A 0.9900
C52 H52B 0.9900
C53 C54 1.513(11)
C53 H53A 0.9900
C53 H53B 0.9900
C54 H54A 0.9900
C54 H54B 0.9900
C55 C60 1.544(10)
C55 C56 1.550(9)
C55 H55 1.0000
C56 C57 1.514(9)
C56 H56A 0.9900
C56 H56B 0.9900
C57 C58 1.500(10)
C57 H57A 0.9900
C57 H57B 0.9900
C58 C59 1.512(11)
C58 H58A 0.9900
C58 H58B 0.9900
C59 C60 1.529(10)
C60 H60A 0.9900
C60 H60B 0.9900
C61 C66 1.527(9)
C61 C62 1.561(10)
C61 H61 1.0000
C62 C63 1.566(10)
C62 H62A 0.9900
C62 H62B 0.9900
C63 C64 1.477(10)
C63 H63A 0.9900
C63 H63B 0.9900
C64 C65 1.558(9)
C64 H64A 0.9900
C64 H64B 0.9900
C65 C66 1.555(10)
C65 H65A 0.9900
C65 H65B 0.9900
C66 H66A 0.9900
C66 H66B 0.9900
C67 C68 1.541(9)
C67 C72 1.545(9)
C67 H67 1.0000
C68 C69 1.522(9)
C68 H68A 0.9900
C68 H68B 0.9900
C69 C70 1.513(10)
C69 H69A 0.9900
C69 H69B 0.9900
C70 C71 1.522(11)
C70 H70A 0.9900
C70 H70B 0.9900
C71 C72 1.540(10)
C71 H71A 0.9900
C71 H71B 0.9900
C72 H72A 0.9900
C72 H72B 0.9900
C73 C74 1.511(9)
C73 C78 1.538(9)
C73 H73 1.0000
C74 C75 1.503(9)
C74 H74A 0.9900
C74 H74B 0.9900
C75 C76 1.520(10)
C75 H75A 0.9900
C75 H75B 0.9900
C76 C77 1.522(10)
C76 H76A 0.9900
C76 H76B 0.9900
C77 C78 1.544(9)
C77 H77A 0.9900
C77 H77B 0.9900
C78 H78A 0.9900
C78 H78B 0.9900
C79 C80 1.544(9)
C79 C84 1.546(10)
C79 H79 1.0000
C80 C81 1.528(10)
C80 H80A 0.9900
C80 H80B 0.9900
C81 C82 1.529(11)
C81 H81A 0.9900
C81 H81B 0.9900
C82 C83 1.542(11)
C82 H82A 0.9900
C82 H82B 0.9900
C83 C84 1.517(10)
C83 H83A 0.9900
C83 H83B 0.9900
C84 H84A 0.9900
C84 H84B 0.9900
C85 C90 1.511(9)
C85 C86 1.538(10)
C85 H85 1.0000
C86 C87 1.518(10)
C86 H86A 0.9900
C86 H86B 0.9900
C87 C88 1.553(11)
C87 H87A 0.9900
C87 H87B 0.9900
C88 C89 1.505(11)
C88 H88A 0.9900
C88 H88B 0.9900
C89 C90 1.529(10)
C89 H89A 0.9900
C89 H89B 0.9900
C90 H90A 0.9900
C90 H90B 0.9900
C91 C92 1.542(9)
C91 C96 1.551(9)
C91 H91 1.0000
C92 C93 1.502(10)
C92 H92A 0.9900
C92 H92B 0.9900
C93 C94 1.497(11)
C93 H93A 0.9900
C93 H93B 0.9900
C94 C95 1.537(11)
C94 H94A 0.9900
C94 H94B 0.9900
C95 C96 1.522(10)
C95 H95A 0.9900
C95 H95B 0.9900
C96 H96A 0.9900
C96 H96B 0.9900
C97 C102 1.531(9)
C97 C98 1.555(9)
C97 H97 1.0000
C98 C99 1.534(10)
C98 H98A 0.9900
C98 H98B 0.9900
C99 C100 1.497(10)
C99 H99A 0.9900
C99 H99B 0.9900
C100 C101 1.524(9)
C100 H10A 0.9900
C100 H10B 0.9900
C101 C102 1.506(9)
C101 H10C 0.9900
C101 H10D 0.9900
C102 H10E 0.9900
C102 H10F 0.9900
C103 C108 1.529(10)
C103 C104 1.562(9)
C103 H103 1.0000
C104 C105 1.512(10)
C104 H10G 0.9900
C104 H10H 0.9900
C105 C106 1.515(11)
C105 H10I 0.9900
C105 H10J 0.9900
C106 C107 1.522(10)
C106 H10K 0.9900
C106 H10L 0.9900
C107 C108 1.525(9)
C107 H10M 0.9900
C107 H10N 0.9900
C108 H10O 0.9900
C108 H10P 0.9900
C109 C110 1.512(9)
C109 C114 1.547(9)
C109 H109 1.0000
C110 C111 1.521(9)
C110 H11A 0.9900
C110 H11B 0.9900
C111 C112 1.513(9)
C111 H11C 0.9900
C111 H11D 0.9900
C112 C113 1.513(10)
C112 H11E 0.9900
C112 H11F 0.9900
C113 C114 1.542(9)
C113 H11G 0.9900
C113 H11H 0.9900
C114 H11I 0.9900
C114 H11J 0.9900
C115 C120 1.520(9)
C115 C116 1.528(9)
C115 H115 1.0000
C116 C117 1.533(9)
C116 H11K 0.9900
C116 H11L 0.9900
C117 C118 1.517(10)
C117 H11M 0.9900
C117 H11N 0.9900
C118 C119 1.490(10)
C118 H11O 0.9900
C118 H11P 0.9900
C119 C120 1.528(9)
C119 H11Q 0.9900
C119 H11R 0.9900
C120 H12A 0.9900
C120 H12B 0.9900
C1 B6 1.685(12)
C1 B3 1.701(11)
C1 B2 1.705(12)
C1 B5 1.707(11)
C1 B4 1.725(12)
C1 H1 1.1200
B2 C2 1.606(12)
B2 B11 1.739(12)
B2 B6 1.766(12)
B2 B7 1.772(12)
B2 B3 1.792(13)
C2 H2A 0.9800
C2 H2B 0.9800
C2 H2C 0.9800
B3 C3 1.644(12)
B3 B4 1.753(13)
B3 B7 1.759(12)
B3 B8 1.760(13)
C3 H3A 0.9800
C3 H3B 0.9800
C3 H3C 0.9800
B4 C4 1.588(11)
B4 B5 1.784(12)
B4 B9 1.800(13)
B4 B8 1.802(12)
C4 H4A 0.9800
C4 H4B 0.9800
C4 H4C 0.9800
B5 C5 1.601(11)
B5 B6 1.749(11)
B5 B10 1.785(11)
B5 B9 1.795(12)
C5 H5A 0.9800
C5 H5B 0.9800
C5 H5C 0.9800
B6 C6 1.608(11)
B6 B11 1.765(12)
B6 B10 1.771(12)
C6 H6A 0.9800
C6 H6B 0.9800
C6 H6C 0.9800
B7 C7 1.614(11)
B7 B12 1.774(13)
B7 B8 1.784(12)
B7 B11 1.799(12)
C7 H7A 0.9800
C7 H7B 0.9800
C7 H7C 0.9800
B8 C8 1.594(11)
B8 B12 1.792(12)
B8 B9 1.809(13)
C8 H8A 0.9800
C8 H8B 0.9800
C8 H8C 0.9800
B9 C9 1.580(12)
B9 B12 1.810(13)
B9 B10 1.811(12)
C9 H9A 0.9800
C9 H9B 0.9800
C9 H9C 0.9800
B10 C10 1.601(11)
B10 B11 1.756(12)
B10 B12 1.768(12)
C10 H10Q 0.9800
C10 H10R 0.9800
C10 H10S 0.9800
B11 C11 1.607(12)
B11 B12 1.782(12)
C11 H11S 0.9800
C11 H11T 0.9800
C11 H11U 0.9800
B12 C12 1.617(11)
C12 H12C 0.9800
C12 H12D 0.9800
C12 H12E 0.9800
C201 B202 1.638(15)
C201 B205 1.643(18)
C201 B206 1.65(2)
C201 B204 1.79(2)
C201 B203 1.84(2)
C201 H201 1.1200
B202 C202 1.614(15)
B202 B203 1.688(17)
B202 B207 1.718(16)
B202 B206 1.813(19)
B202 B211 1.82(2)
C202 H20C 0.9800
C202 H20D 0.9800
C202 H20E 0.9800
B203 C203 1.629(18)
B203 B207 1.693(18)
B203 B204 1.792(18)
B203 B208 1.801(19)
C203 H20F 0.9800
C203 H20G 0.9800
C203 H20H 0.9800
B204 C204 1.685(19)
B204 B209 1.713(16)
B204 B205 1.77(3)
B204 B208 1.786(19)
C204 H20I 0.9800
C204 H20J 0.9800
C204 H20K 0.9800
B205 B210 1.69(3)
B205 B209 1.692(17)
B205 C205 1.709(19)
B205 B206 1.81(2)
C205 H20L 0.9800
C205 H20M 0.9800
C205 H20N 0.9800
B206 B211 1.59(2)
B206 C206 1.644(18)
B206 B210 1.71(2)
C206 H20O 0.9800
C206 H20P 0.9800
C206 H20Q 0.9800
B207 C207 1.561(16)
B207 B211 1.78(2)
B207 B208 1.783(15)
B207 B212 1.80(2)
C207 H20R 0.9800
C207 H20S 0.9800
C207 H20T 0.9800
B208 C208 1.576(15)
B208 B212 1.654(19)
B208 B209 1.769(14)
C208 H20U 0.9800
C208 H20V 0.9800
C208 H20W 0.9800
B209 C209 1.633(13)
B209 B210 1.77(2)
B209 B212 1.796(18)
C209 H20X 0.9800
C209 H20Y 0.9800
C209 H20Z 0.9800
B210 C210 1.66(2)
B210 B212 1.71(2)
B210 B211 1.71(3)
C210 H21C 0.9800
C210 H21D 0.9800
C210 H21E 0.9800
B211 C211 1.68(2)
B211 B212 1.822(19)
C211 H21F 0.9800
C211 H21G 0.9800
C211 H21H 0.9800
B212 C212 1.756(14)
C212 H21I 0.9800
C212 H21J 0.9800
C212 H21K 0.9800
C300 Cl2 1.6383
C300 Cl1 1.8571
C300 H30C 0.9900
C300 H30D 0.9900
